data_7015302
loop_
_publ_author_name
'Redmond, Michael P.'
'Cornet, Stephanie M.'
'Woodall, Sean D.'
'Whittaker, Daniel'
'Collison, David'
'Helliwell, Madeleine'
'Natrajan, Louise S.'

_publ_section_title
;
 Probing the local coordination environment and nuclearity of
 uranyl(VI) complexes in non-aqueous media by emission spectroscopy.
;
_journal_issue 15
_journal_name_full 'Dalton transactions (Cambridge, England : 2003)'
_journal_page_first 3914
_journal_page_last 3926
_journal_paper_doi 10.1039/c0dt01464h
_journal_volume 40
_journal_year 2011
_chemical_formula_moiety 'C52 H48 N2 O7 P4 U, C4 H8 O'
_chemical_formula_sum 'C56 H56 N2 O8 P4 U'
_chemical_formula_weight 1246.94
_chemical_name_common 'Compound 4'
_chemical_name_systematic
;
?
;
_space_group_IT_number 2
_symmetry_cell_setting triclinic
_symmetry_space_group_name_Hall '-P 1'
_symmetry_space_group_name_H-M 'P -1'
_atom_sites_solution_hydrogens geom
_atom_sites_solution_primary direct
_atom_sites_solution_secondary difmap
_audit_creation_method SHELXL-97
_cell_angle_alpha 89.730(5)
_cell_angle_beta 78.123(5)
_cell_angle_gamma 85.965(5)
_cell_formula_units_Z 4
_cell_length_a 12.469(5)
_cell_length_b 16.035(5)
_cell_length_c 26.736(5)
_cell_measurement_reflns_used 9795
_cell_measurement_temperature 100(2)
_cell_measurement_theta_max 26.38
_cell_measurement_theta_min 2.17
_cell_volume 5218(3)
_computing_cell_refinement 'Bruker SMART'
_computing_data_collection 'Bruker SMART'
_computing_data_reduction 'Bruker SAINT'
_computing_molecular_graphics 'Bruker SHELXTL'
_computing_publication_material 'Bruker SHELXTL'
_computing_structure_refinement 'SHELXL-97 (Sheldrick, 1997)'
_computing_structure_solution 'SHELXS-97 (Sheldrick, 1990)'
_diffrn_ambient_temperature 100(2)
_diffrn_measured_fraction_theta_full 0.985
_diffrn_measured_fraction_theta_max 0.985
_diffrn_measurement_device_type 'CCD area detector'
_diffrn_measurement_method 'phi and omega scans'
_diffrn_radiation_monochromator graphite
_diffrn_radiation_source 'fine-focus sealed tube'
_diffrn_radiation_type MoK\a
_diffrn_radiation_wavelength 0.71069
_diffrn_reflns_av_R_equivalents 0.0271
_diffrn_reflns_av_sigmaI/netI 0.0401
_diffrn_reflns_limit_h_max 15
_diffrn_reflns_limit_h_min -15
_diffrn_reflns_limit_k_max 20
_diffrn_reflns_limit_k_min -19
_diffrn_reflns_limit_l_max 33
_diffrn_reflns_limit_l_min -33
_diffrn_reflns_number 42041
_diffrn_reflns_theta_full 26.41
_diffrn_reflns_theta_max 26.41
_diffrn_reflns_theta_min 1.49
_exptl_absorpt_coefficient_mu 3.290
_exptl_absorpt_correction_T_max 1.000
_exptl_absorpt_correction_T_min 0.669
_exptl_absorpt_correction_type multi-scan
_exptl_absorpt_process_details SADABS
_exptl_crystal_colour yellow
_exptl_crystal_density_diffrn 1.587
_exptl_crystal_density_method 'not measured'
_exptl_crystal_description irregular
_exptl_crystal_F_000 2488
_exptl_crystal_size_max 0.30
_exptl_crystal_size_mid 0.30
_exptl_crystal_size_min 0.20
_refine_diff_density_max 2.649
_refine_diff_density_min -1.339
_refine_diff_density_rms 0.129
_refine_ls_extinction_method none
_refine_ls_goodness_of_fit_ref 1.033
_refine_ls_hydrogen_treatment constr
_refine_ls_matrix_type full
_refine_ls_number_parameters 1274
_refine_ls_number_reflns 21104
_refine_ls_number_restraints 0
_refine_ls_restrained_S_all 1.033
_refine_ls_R_factor_all 0.0393
_refine_ls_R_factor_gt 0.0316
_refine_ls_shift/su_max 0.003
_refine_ls_shift/su_mean 0.000
_refine_ls_structure_factor_coef Fsqd
_refine_ls_weighting_details 'calc w=1/[\s^2^(Fo^2^)+(0.0500P)^2^+1.1975P] where P=(Fo^2^+2Fc^2^)/3'
_refine_ls_weighting_scheme calc
_refine_ls_wR_factor_gt 0.0789
_refine_ls_wR_factor_ref 0.0828
_reflns_number_gt 18196
_reflns_number_total 21104
_reflns_threshold_expression >2sigma(I)
_cod_data_source_file c0dt01464h.txt
_cod_data_source_block s2582abs
_cod_depositor_comments
;
The following automatic conversions were performed:
'_symmetry_cell_setting' value 'Triclinic' changed to 'triclinic'
according to '/home/saulius/struct/CIF-dictionaries/cif_core.dic'
dictionary named 'cif_core.dic' version 2.4.1 from 2010-06-29.

Automatic conversion script
Id: cif_fix_enum 1555 2011-01-17 13:19:09Z saulius 
;
_cod_original_sg_symbol_H-M P-1
_cod_database_code 7015302

loop_
_symmetry_equiv_pos_as_xyz
'x, y, z'
'-x, -y, -z'

loop_
_atom_site_label
_atom_site_type_symbol
_atom_site_fract_x
_atom_site_fract_y
_atom_site_fract_z
_atom_site_U_iso_or_equiv
_atom_site_adp_type
_atom_site_occupancy
_atom_site_symmetry_multiplicity
_atom_site_calc_flag
_atom_site_refinement_flags
_atom_site_disorder_assembly
_atom_site_disorder_group
U1 U 0.970421(10) 0.975060(7) 0.302181(4) 0.01188(4) Uani 1 1 d . . .
P1 P 1.18283(7) 1.01468(6) 0.19127(3) 0.01476(18) Uani 1 1 d . . .
P2 P 0.97557(7) 1.00666(6) 0.16691(3) 0.01524(18) Uani 1 1 d . . .
P3 P 0.68583(7) 0.92638(6) 0.34097(3) 0.01520(18) Uani 1 1 d . . .
P4 P 0.78616(7) 0.94032(6) 0.42560(3) 0.01591(18) Uani 1 1 d . . .
O1 O 1.12758(19) 1.02455(15) 0.24755(9) 0.0176(5) Uani 1 1 d . . .
O2 O 0.9284(2) 0.98246(16) 0.22146(9) 0.0195(5) Uani 1 1 d . . .
O3 O 0.79815(19) 0.92687(16) 0.30633(9) 0.0189(5) Uani 1 1 d . . .
O4 O 0.89642(19) 0.95282(16) 0.39116(9) 0.0185(5) Uani 1 1 d . . .
O5 O 1.0273(2) 0.87074(14) 0.29011(9) 0.0170(5) Uani 1 1 d . . .
O6 O 0.9224(2) 1.08143(15) 0.31527(10) 0.0220(6) Uani 1 1 d . . .
O7 O 1.11606(19) 0.97972(16) 0.35389(9) 0.0188(5) Uani 1 1 d . . .
N1 N 1.1051(2) 1.01152(19) 0.15111(11) 0.0184(6) Uani 1 1 d . . .
N2 N 0.6847(2) 0.9226(2) 0.40064(11) 0.0201(7) Uani 1 1 d . . .
C1 C 1.2733(3) 1.0981(2) 0.17527(13) 0.0174(7) Uani 1 1 d . . .
C2 C 1.2795(3) 1.1591(2) 0.21080(14) 0.0210(8) Uani 1 1 d . . .
H2 H 1.2348 1.1584 0.2432 0.025 Uiso 1 1 calc R . .
C3 C 1.3524(3) 1.2216(2) 0.19829(15) 0.0240(8) Uani 1 1 d . . .
H3 H 1.3564 1.2624 0.2223 0.029 Uiso 1 1 calc R . .
C4 C 1.4188(3) 1.2228(2) 0.15009(16) 0.0264(9) Uani 1 1 d . . .
H4 H 1.4681 1.2641 0.1417 0.032 Uiso 1 1 calc R . .
C5 C 1.4119(3) 1.1625(3) 0.11421(16) 0.0294(9) Uani 1 1 d . . .
H5 H 1.4558 1.1637 0.0816 0.035 Uiso 1 1 calc R . .
C6 C 1.3397(3) 1.1003(2) 0.12684(14) 0.0236(8) Uani 1 1 d . . .
H6 H 1.3356 1.0597 0.1027 0.028 Uiso 1 1 calc R . .
C7 C 1.2748(3) 0.9213(2) 0.18389(13) 0.0173(7) Uani 1 1 d . . .
C8 C 1.3714(3) 0.9196(2) 0.20195(15) 0.0239(8) Uani 1 1 d . . .
H8 H 1.3912 0.9680 0.2156 0.029 Uiso 1 1 calc R . .
C9 C 1.4394(3) 0.8463(3) 0.20004(16) 0.0291(9) Uani 1 1 d . . .
H9 H 1.5038 0.8455 0.2125 0.035 Uiso 1 1 calc R . .
C10 C 1.4098(5) 0.7754(3) 0.1795(2) 0.0504(14) Uani 1 1 d . . .
H10 H 1.4543 0.7260 0.1780 0.060 Uiso 1 1 calc R . .
C11 C 1.3148(6) 0.7769(3) 0.1612(3) 0.085(3) Uani 1 1 d . . .
H11 H 1.2958 0.7286 0.1471 0.102 Uiso 1 1 calc R . .
C12 C 1.2468(5) 0.8490(3) 0.1633(2) 0.0535(15) Uani 1 1 d . . .
H12 H 1.1824 0.8491 0.1508 0.064 Uiso 1 1 calc R . .
C13 C 0.9032(3) 1.1029(2) 0.15414(13) 0.0165(7) Uani 1 1 d . . .
C14 C 0.9358(3) 1.1457(2) 0.10864(13) 0.0196(8) Uani 1 1 d . . .
H14 H 0.9991 1.1267 0.0856 0.024 Uiso 1 1 calc R . .
C15 C 0.8750(3) 1.2161(2) 0.09753(14) 0.0200(8) Uani 1 1 d . . .
H15 H 0.8967 1.2439 0.0669 0.024 Uiso 1 1 calc R . .
C16 C 0.7807(3) 1.2454(2) 0.13251(15) 0.0226(8) Uani 1 1 d . . .
H16 H 0.7393 1.2926 0.1251 0.027 Uiso 1 1 calc R . .
C17 C 0.7488(3) 1.2045(2) 0.17812(15) 0.0231(8) Uani 1 1 d . . .
H17 H 0.6867 1.2248 0.2015 0.028 Uiso 1 1 calc R . .
C18 C 0.8090(3) 1.1334(2) 0.18914(14) 0.0198(8) Uani 1 1 d . . .
H18 H 0.7869 1.1058 0.2198 0.024 Uiso 1 1 calc R . .
C19 C 0.9355(3) 0.9309(2) 0.12547(14) 0.0210(8) Uani 1 1 d . . .
C20 C 0.9864(4) 0.9223(3) 0.07451(16) 0.0344(10) Uani 1 1 d . . .
H20 H 1.0453 0.9538 0.0611 0.041 Uiso 1 1 calc R . .
C21 C 0.9494(4) 0.8662(3) 0.04323(18) 0.0427(12) Uani 1 1 d . . .
H21 H 0.9837 0.8605 0.0090 0.051 Uiso 1 1 calc R . .
C22 C 0.8630(4) 0.8195(3) 0.0626(2) 0.0471(14) Uani 1 1 d . . .
H22 H 0.8383 0.7825 0.0415 0.057 Uiso 1 1 calc R . .
C23 C 0.8132(4) 0.8274(3) 0.1129(2) 0.0520(14) Uani 1 1 d . . .
H23 H 0.7550 0.7952 0.1261 0.062 Uiso 1 1 calc R . .
C24 C 0.8489(4) 0.8834(3) 0.14470(19) 0.0382(11) Uani 1 1 d . . .
H24 H 0.8141 0.8886 0.1789 0.046 Uiso 1 1 calc R . .
C25 C 0.6207(3) 0.8389(2) 0.32115(13) 0.0154(7) Uani 1 1 d . . .
C26 C 0.6802(3) 0.7833(2) 0.28395(13) 0.0199(8) Uani 1 1 d . . .
H26 H 0.7535 0.7908 0.2699 0.024 Uiso 1 1 calc R . .
C27 C 0.6296(3) 0.7166(2) 0.26799(14) 0.0217(8) Uani 1 1 d . . .
H27 H 0.6692 0.6797 0.2431 0.026 Uiso 1 1 calc R . .
C28 C 0.5209(3) 0.7049(2) 0.28897(14) 0.0214(8) Uani 1 1 d . . .
H28 H 0.4877 0.6600 0.2783 0.026 Uiso 1 1 calc R . .
C29 C 0.4608(3) 0.7603(2) 0.32603(13) 0.0188(7) Uani 1 1 d . . .
H29 H 0.3876 0.7525 0.3401 0.023 Uiso 1 1 calc R . .
C30 C 0.5107(3) 0.8272(2) 0.34185(13) 0.0173(7) Uani 1 1 d . . .
H30 H 0.4705 0.8645 0.3664 0.021 Uiso 1 1 calc R . .
C31 C 0.6042(3) 1.0170(2) 0.32635(14) 0.0191(7) Uani 1 1 d . . .
C32 C 0.5938(3) 1.0289(3) 0.27582(15) 0.0250(8) Uani 1 1 d . . .
H32 H 0.6242 0.9886 0.2511 0.030 Uiso 1 1 calc R . .
C33 C 0.5384(3) 1.1004(3) 0.26225(17) 0.0310(9) Uani 1 1 d . . .
H33 H 0.5310 1.1075 0.2286 0.037 Uiso 1 1 calc R . .
C34 C 0.4943(3) 1.1611(3) 0.29821(18) 0.0313(10) Uani 1 1 d . . .
H34 H 0.4593 1.2099 0.2886 0.038 Uiso 1 1 calc R . .
C35 C 0.5021(3) 1.1496(3) 0.34874(18) 0.0340(10) Uani 1 1 d . . .
H35 H 0.4701 1.1899 0.3732 0.041 Uiso 1 1 calc R . .
C36 C 0.5573(3) 1.0783(2) 0.36279(16) 0.0262(9) Uani 1 1 d . . .
H36 H 0.5632 1.0711 0.3967 0.031 Uiso 1 1 calc R . .
C37 C 0.7463(3) 1.0304(2) 0.46780(13) 0.0166(7) Uani 1 1 d . . .
C38 C 0.6371(3) 1.0448(2) 0.49257(14) 0.0223(8) Uani 1 1 d . . .
H38 H 0.5856 1.0097 0.4857 0.027 Uiso 1 1 calc R . .
C39 C 0.6031(3) 1.1103(2) 0.52727(14) 0.0225(8) Uani 1 1 d . . .
H39 H 0.5296 1.1190 0.5435 0.027 Uiso 1 1 calc R . .
C40 C 0.6802(3) 1.1626(2) 0.53747(14) 0.0222(8) Uani 1 1 d . . .
H40 H 0.6584 1.2068 0.5606 0.027 Uiso 1 1 calc R . .
C41 C 0.7892(3) 1.1492(2) 0.51345(14) 0.0228(8) Uani 1 1 d . . .
H41 H 0.8405 1.1844 0.5206 0.027 Uiso 1 1 calc R . .
C42 C 0.8228(3) 1.0836(2) 0.47866(14) 0.0199(8) Uani 1 1 d . . .
H42 H 0.8964 1.0750 0.4626 0.024 Uiso 1 1 calc R . .
C43 C 0.8051(3) 0.8560(2) 0.46855(13) 0.0188(7) Uani 1 1 d . . .
C44 C 0.9085(3) 0.8370(3) 0.48031(15) 0.0252(8) Uani 1 1 d . . .
H44 H 0.9675 0.8673 0.4654 0.030 Uiso 1 1 calc R . .
C45 C 0.9234(3) 0.7736(3) 0.51384(16) 0.0302(9) Uani 1 1 d . . .
H45 H 0.9921 0.7622 0.5217 0.036 Uiso 1 1 calc R . .
C46 C 0.8366(3) 0.7270(2) 0.53587(15) 0.0268(9) Uani 1 1 d . . .
H46 H 0.8473 0.6832 0.5577 0.032 Uiso 1 1 calc R . .
C47 C 0.7343(4) 0.7461(3) 0.52511(16) 0.0319(10) Uani 1 1 d . . .
H47 H 0.6753 0.7160 0.5404 0.038 Uiso 1 1 calc R . .
C48 C 0.7189(3) 0.8101(3) 0.49146(15) 0.0269(9) Uani 1 1 d . . .
H48 H 0.6496 0.8222 0.4843 0.032 Uiso 1 1 calc R . .
C49 C 1.2268(3) 0.9424(2) 0.33601(14) 0.0203(8) Uani 1 1 d . . .
H49A H 1.2388 0.9251 0.3005 0.024 Uiso 1 1 calc R . .
H49B H 1.2418 0.8945 0.3565 0.024 Uiso 1 1 calc R . .
C50 C 1.2967(3) 1.0130(2) 0.34280(15) 0.0220(8) Uani 1 1 d . . .
H50A H 1.2973 1.0542 0.3161 0.026 Uiso 1 1 calc R . .
H50B H 1.3716 0.9925 0.3432 0.026 Uiso 1 1 calc R . .
C51 C 1.2375(3) 1.0488(2) 0.39505(14) 0.0219(8) Uani 1 1 d . . .
H51A H 1.2625 1.0187 0.4226 0.026 Uiso 1 1 calc R . .
H51B H 1.2492 1.1076 0.3979 0.026 Uiso 1 1 calc R . .
C52 C 1.1165(3) 1.0361(2) 0.39597(13) 0.0198(8) Uani 1 1 d . . .
H52A H 1.0822 1.0120 0.4282 0.024 Uiso 1 1 calc R . .
H52B H 1.0769 1.0890 0.3917 0.024 Uiso 1 1 calc R . .
U2 U 0.544130(9) 0.464258(7) 0.202516(4) 0.01117(4) Uani 1 1 d . . .
P5 P 0.82915(7) 0.48188(5) 0.16094(3) 0.01266(17) Uani 1 1 d . . .
P6 P 0.71460(7) 0.48804(6) 0.08095(3) 0.01361(17) Uani 1 1 d . . .
P7 P 0.31895(7) 0.47071(6) 0.31250(3) 0.01467(18) Uani 1 1 d . . .
P8 P 0.52567(7) 0.45756(5) 0.33790(3) 0.01394(18) Uani 1 1 d . . .
O8 O 0.73485(19) 0.44246(14) 0.19614(9) 0.0153(5) Uani 1 1 d . . .
O9 O 0.62110(18) 0.44401(15) 0.11385(9) 0.0149(5) Uani 1 1 d . . .
O10 O 0.36999(19) 0.48555(15) 0.25681(9) 0.0177(5) Uani 1 1 d . . .
O11 O 0.57694(19) 0.48646(15) 0.28464(9) 0.0151(5) Uani 1 1 d . . .
O12 O 0.5507(2) 0.57409(14) 0.19191(9) 0.0151(5) Uani 1 1 d . . .
O13 O 0.5330(2) 0.35510(15) 0.21173(9) 0.0170(5) Uani 1 1 d . . .
O14 O 0.39387(19) 0.47065(15) 0.15231(9) 0.0168(5) Uani 1 1 d . . .
N3 N 0.8041(2) 0.52097(18) 0.10949(11) 0.0157(6) Uani 1 1 d . . .
N4 N 0.4005(2) 0.43451(18) 0.34698(11) 0.0162(6) Uani 1 1 d . . .
C53 C 0.8757(3) 0.5628(2) 0.19650(14) 0.0170(7) Uani 1 1 d . . .
C54 C 0.9115(3) 0.6364(2) 0.17408(15) 0.0253(8) Uani 1 1 d . . .
H54 H 0.9085 0.6468 0.1401 0.030 Uiso 1 1 calc R . .
C55 C 0.9519(4) 0.6946(3) 0.20219(17) 0.0347(10) Uani 1 1 d . . .
H55 H 0.9764 0.7439 0.1868 0.042 Uiso 1 1 calc R . .
C56 C 0.9561(3) 0.6806(3) 0.25264(17) 0.0317(10) Uani 1 1 d . . .
H56 H 0.9840 0.7198 0.2711 0.038 Uiso 1 1 calc R . .
C57 C 0.9186(4) 0.6080(3) 0.27542(17) 0.0336(10) Uani 1 1 d . . .
H57 H 0.9205 0.5983 0.3096 0.040 Uiso 1 1 calc R . .
C58 C 0.8779(4) 0.5493(2) 0.24759(15) 0.0276(9) Uani 1 1 d . . .
H58 H 0.8520 0.5007 0.2633 0.033 Uiso 1 1 calc R . .
C59 C 0.9438(3) 0.4038(2) 0.14720(13) 0.0147(7) Uani 1 1 d . . .
C60 C 1.0193(3) 0.4039(2) 0.10125(13) 0.0172(7) Uani 1 1 d . . .
H60 H 1.0106 0.4439 0.0768 0.021 Uiso 1 1 calc R . .
C61 C 1.1081(3) 0.3443(2) 0.09141(14) 0.0219(8) Uani 1 1 d . . .
H61 H 1.1582 0.3445 0.0604 0.026 Uiso 1 1 calc R . .
C62 C 1.1219(3) 0.2850(2) 0.12763(15) 0.0239(8) Uani 1 1 d . . .
H62 H 1.1813 0.2453 0.1211 0.029 Uiso 1 1 calc R . .
C63 C 1.0468(3) 0.2850(2) 0.17395(14) 0.0210(8) Uani 1 1 d . . .
H63 H 1.0562 0.2454 0.1985 0.025 Uiso 1 1 calc R . .
C64 C 0.9582(3) 0.3436(2) 0.18355(14) 0.0182(7) Uani 1 1 d . . .
H64 H 0.9078 0.3429 0.2145 0.022 Uiso 1 1 calc R . .
C65 C 0.7781(3) 0.4168(2) 0.02943(13) 0.0160(7) Uani 1 1 d . . .
C66 C 0.7287(3) 0.3450(2) 0.01908(14) 0.0214(8) Uani 1 1 d . . .
H66 H 0.6608 0.3332 0.0386 0.026 Uiso 1 1 calc R . .
C67 C 0.7813(4) 0.2912(2) -0.02059(14) 0.0271(9) Uani 1 1 d . . .
H67 H 0.7482 0.2436 -0.0276 0.033 Uiso 1 1 calc R . .
C68 C 0.8826(3) 0.3083(3) -0.04961(14) 0.0276(9) Uani 1 1 d . . .
H68 H 0.9174 0.2722 -0.0760 0.033 Uiso 1 1 calc R . .
C69 C 0.9321(3) 0.3792(3) -0.03932(15) 0.0299(9) Uani 1 1 d . . .
H69 H 1.0005 0.3906 -0.0585 0.036 Uiso 1 1 calc R . .
C70 C 0.8793(3) 0.4330(3) -0.00031(14) 0.0231(8) Uani 1 1 d . . .
H70 H 0.9122 0.4810 0.0061 0.028 Uiso 1 1 calc R . .
C71 C 0.6585(3) 0.5765(2) 0.05061(13) 0.0177(7) Uani 1 1 d . . .
C72 C 0.6444(3) 0.6551(2) 0.07427(16) 0.0263(9) Uani 1 1 d . . .
H72 H 0.6711 0.6631 0.1038 0.032 Uiso 1 1 calc R . .
C73 C 0.5901(4) 0.7212(3) 0.05366(19) 0.0373(11) Uani 1 1 d . . .
H73 H 0.5799 0.7733 0.0698 0.045 Uiso 1 1 calc R . .
C74 C 0.5515(4) 0.7103(3) 0.00964(18) 0.0371(11) Uani 1 1 d . . .
H74 H 0.5155 0.7549 -0.0039 0.045 Uiso 1 1 calc R . .
C75 C 0.5664(3) 0.6324(3) -0.01465(16) 0.0348(10) Uani 1 1 d . . .
H75 H 0.5414 0.6250 -0.0447 0.042 Uiso 1 1 calc R . .
C76 C 0.6190(3) 0.5661(3) 0.00633(14) 0.0258(9) Uani 1 1 d . . .
H76 H 0.6279 0.5138 -0.0095 0.031 Uiso 1 1 calc R . .
C77 C 0.2151(3) 0.3965(2) 0.31687(13) 0.0171(7) Uani 1 1 d . . .
C78 C 0.1156(3) 0.4178(2) 0.30312(14) 0.0224(8) Uani 1 1 d . . .
H78 H 0.1004 0.4720 0.2927 0.027 Uiso 1 1 calc R . .
C79 C 0.0385(3) 0.3589(3) 0.30476(15) 0.0268(9) Uani 1 1 d . . .
H79 H -0.0285 0.3739 0.2958 0.032 Uiso 1 1 calc R . .
C80 C 0.0609(3) 0.2784(3) 0.31952(14) 0.0271(9) Uani 1 1 d . . .
H80 H 0.0093 0.2390 0.3204 0.033 Uiso 1 1 calc R . .
C81 C 0.1600(3) 0.2562(2) 0.33297(15) 0.0263(9) Uani 1 1 d . . .
H81 H 0.1753 0.2017 0.3429 0.032 Uiso 1 1 calc R . .
C82 C 0.2369(3) 0.3151(2) 0.33177(14) 0.0222(8) Uani 1 1 d . . .
H82 H 0.3035 0.3000 0.3410 0.027 Uiso 1 1 calc R . .
C83 C 0.2457(3) 0.5690(2) 0.33537(14) 0.0171(7) Uani 1 1 d . . .
C84 C 0.1925(3) 0.5812(2) 0.38629(15) 0.0246(8) Uani 1 1 d . . .
H84 H 0.1966 0.5386 0.4097 0.030 Uiso 1 1 calc R . .
C85 C 0.1336(3) 0.6562(3) 0.40244(16) 0.0308(9) Uani 1 1 d . . .
H85 H 0.0984 0.6636 0.4365 0.037 Uiso 1 1 calc R . .
C86 C 0.1270(3) 0.7202(2) 0.36786(16) 0.0268(9) Uani 1 1 d . . .
H86 H 0.0869 0.7703 0.3787 0.032 Uiso 1 1 calc R . .
C87 C 0.1802(3) 0.7094(2) 0.31726(15) 0.0242(8) Uani 1 1 d . . .
H87 H 0.1766 0.7526 0.2942 0.029 Uiso 1 1 calc R . .
C88 C 0.2387(3) 0.6344(2) 0.30093(14) 0.0195(8) Uani 1 1 d . . .
H88 H 0.2737 0.6274 0.2668 0.023 Uiso 1 1 calc R . .
C89 C 0.5342(3) 0.5381(2) 0.38362(13) 0.0170(7) Uani 1 1 d . . .
C90 C 0.6199(3) 0.5910(2) 0.37513(14) 0.0213(8) Uani 1 1 d . . .
H90 H 0.6763 0.5832 0.3465 0.026 Uiso 1 1 calc R . .
C91 C 0.6209(3) 0.6553(2) 0.40965(15) 0.0269(9) Uani 1 1 d . . .
H91 H 0.6773 0.6914 0.4037 0.032 Uiso 1 1 calc R . .
C92 C 0.5382(3) 0.6658(2) 0.45273(15) 0.0275(9) Uani 1 1 d . . .
H92 H 0.5396 0.7087 0.4758 0.033 Uiso 1 1 calc R . .
C93 C 0.4538(3) 0.6135(3) 0.46179(15) 0.0305(9) Uani 1 1 d . . .
H93 H 0.3984 0.6209 0.4909 0.037 Uiso 1 1 calc R . .
C94 C 0.4516(3) 0.5493(2) 0.42715(14) 0.0238(8) Uani 1 1 d . . .
H94 H 0.3946 0.5138 0.4332 0.029 Uiso 1 1 calc R . .
C95 C 0.6091(3) 0.3674(2) 0.35206(13) 0.0150(7) Uani 1 1 d . . .
C96 C 0.6908(3) 0.3300(2) 0.31353(14) 0.0181(7) Uani 1 1 d . . .
H96 H 0.7024 0.3517 0.2807 0.022 Uiso 1 1 calc R . .
C97 C 0.7546(3) 0.2604(2) 0.32425(14) 0.0204(8) Uani 1 1 d . . .
H97 H 0.8079 0.2345 0.2984 0.024 Uiso 1 1 calc R . .
C98 C 0.7389(3) 0.2294(2) 0.37361(14) 0.0218(8) Uani 1 1 d . . .
H98 H 0.7824 0.1832 0.3809 0.026 Uiso 1 1 calc R . .
C99 C 0.6587(3) 0.2671(2) 0.41216(14) 0.0240(8) Uani 1 1 d . . .
H99 H 0.6487 0.2462 0.4452 0.029 Uiso 1 1 calc R . .
C100 C 0.5936(3) 0.3356(2) 0.40154(14) 0.0199(8) Uani 1 1 d . . .
H100 H 0.5395 0.3605 0.4274 0.024 Uiso 1 1 calc R . .
C101 C 0.2911(3) 0.4303(2) 0.16702(14) 0.0206(8) Uani 1 1 d . . .
H10A H 0.2858 0.4041 0.2002 0.025 Uiso 1 1 calc R . .
H10B H 0.2853 0.3881 0.1420 0.025 Uiso 1 1 calc R . .
C102 C 0.2033(3) 0.5001(3) 0.16898(14) 0.0248(8) Uani 1 1 d . . .
H10C H 0.1931 0.5328 0.2002 0.030 Uiso 1 1 calc R . .
H10D H 0.1338 0.4792 0.1659 0.030 Uiso 1 1 calc R . .
C103 C 0.2515(3) 0.5498(3) 0.12294(16) 0.0290(9) Uani 1 1 d . . .
H10E H 0.2207 0.6072 0.1259 0.035 Uiso 1 1 calc R . .
H10F H 0.2384 0.5252 0.0918 0.035 Uiso 1 1 calc R . .
C104 C 0.3743(3) 0.5449(3) 0.12348(16) 0.0289(9) Uani 1 1 d . . .
H10G H 0.4178 0.5404 0.0889 0.035 Uiso 1 1 calc R . .
H10H H 0.3930 0.5942 0.1398 0.035 Uiso 1 1 calc R . .
O1S O 0.3726(3) 0.8800(2) 0.98494(14) 0.0563(10) Uani 1 1 d . . .
C1S C 0.3520(5) 0.9421(3) 1.0238(2) 0.0514(13) Uani 0.712(9) 1 d P A 1
H1S1 H 0.4143 0.9441 1.0402 0.062 Uiso 0.712(9) 1 calc PR A 1
H1S2 H 0.2874 0.9313 1.0494 0.062 Uiso 0.712(9) 1 calc PR A 1
C2S C 0.3331(7) 1.0262(5) 0.9952(3) 0.052(2) Uiso 0.712(9) 1 d P A 1
H2S1 H 0.2607 1.0528 1.0087 0.062 Uiso 0.712(9) 1 calc PR A 1
H2S2 H 0.3880 1.0647 0.9985 0.062 Uiso 0.712(9) 1 calc PR A 1
C3S C 0.3439(7) 0.9999(5) 0.9406(3) 0.062(3) Uiso 0.712(9) 1 d P A 1
H3S1 H 0.2912 1.0317 0.9246 0.074 Uiso 0.712(9) 1 calc PR A 1
H3S2 H 0.4174 1.0061 0.9210 0.074 Uiso 0.712(9) 1 calc PR A 1
C4S C 0.3196(5) 0.9104(4) 0.9459(3) 0.070(2) Uani 0.712(9) 1 d P A 1
H4S1 H 0.2410 0.9050 0.9555 0.084 Uiso 0.712(9) 1 calc PR A 1
H4S2 H 0.3483 0.8800 0.9142 0.084 Uiso 0.712(9) 1 calc PR A 1
C1T C 0.3520(5) 0.9421(3) 1.0238(2) 0.0514(13) Uani 0.288(9) 1 d P A 2
H1T1 H 0.3241 0.9174 1.0566 0.062 Uiso 0.288(9) 1 calc PR A 2
H1T2 H 0.4194 0.9677 1.0255 0.062 Uiso 0.288(9) 1 calc PR A 2
C2T C 0.2737(15) 1.0028(11) 1.0119(7) 0.039(4) Uiso 0.288(9) 1 d P A 2
H2T1 H 0.3071 1.0538 0.9996 0.047 Uiso 0.288(9) 1 calc PR A 2
H2T2 H 0.2146 1.0157 1.0412 0.047 Uiso 0.288(9) 1 calc PR A 2
C3T C 0.2323(15) 0.9570(11) 0.9687(7) 0.047(5) Uiso 0.288(9) 1 d P A 2
H3T1 H 0.1724 0.9228 0.9829 0.057 Uiso 0.288(9) 1 calc PR A 2
H3T2 H 0.2080 0.9966 0.9452 0.057 Uiso 0.288(9) 1 calc PR A 2
C4T C 0.3196(5) 0.9104(4) 0.9459(3) 0.070(2) Uani 0.288(9) 1 d P A 2
H4T1 H 0.3681 0.9433 0.9218 0.084 Uiso 0.288(9) 1 calc PR A 2
H4T2 H 0.2983 0.8643 0.9276 0.084 Uiso 0.288(9) 1 calc PR A 2
O2S O 0.0739(6) 0.5789(4) 0.5200(3) 0.0446(16) Uiso 0.50 1 d P B 1
C5S C 0.0812(12) 0.4909(8) 0.5278(5) 0.074(4) Uiso 0.50 1 d P B 1
H5S1 H 0.1370 0.4641 0.5010 0.089 Uiso 0.50 1 calc PR B 1
H5S2 H 0.0115 0.4684 0.5268 0.089 Uiso 0.50 1 calc PR B 1
C6S C 0.1095(8) 0.4743(6) 0.5778(4) 0.0316(19) Uiso 0.50 1 d P B 1
H6S1 H 0.1497 0.4203 0.5781 0.038 Uiso 0.50 1 calc PR B 1
H6S2 H 0.0445 0.4765 0.6050 0.038 Uiso 0.50 1 calc PR B 1
C7S C 0.1815(7) 0.5456(5) 0.5826(3) 0.0308(19) Uiso 0.50 1 d P B 1
H7S1 H 0.2581 0.5301 0.5679 0.037 Uiso 0.50 1 calc PR B 1
H7S2 H 0.1747 0.5620 0.6181 0.037 Uiso 0.50 1 calc PR B 1
C8S C 0.1350(9) 0.6169(7) 0.5518(4) 0.039(3) Uiso 0.50 1 d P B 1
H8S1 H 0.0880 0.6572 0.5748 0.046 Uiso 0.50 1 calc PR B 1
H8S2 H 0.1944 0.6457 0.5312 0.046 Uiso 0.50 1 calc PR B 1
O2T O 0.1812(6) 0.5641(5) 0.5143(3) 0.0545(19) Uiso 0.50 1 d P C 2
C5T C 0.2211(9) 0.4775(6) 0.5169(4) 0.045(2) Uiso 0.50 1 d P C 2
H5T1 H 0.2929 0.4732 0.5257 0.054 Uiso 0.50 1 calc PR C 2
H5T2 H 0.2259 0.4488 0.4845 0.054 Uiso 0.50 1 calc PR C 2
C6T C 0.1383(9) 0.4424(7) 0.5574(4) 0.041(2) Uiso 0.50 1 d P C 2
H6T1 H 0.1685 0.3926 0.5718 0.050 Uiso 0.50 1 calc PR C 2
H6T2 H 0.0743 0.4288 0.5446 0.050 Uiso 0.50 1 calc PR C 2
C7T C 0.1107(10) 0.5103(8) 0.5953(5) 0.057(3) Uiso 0.50 1 d P C 2
H7T1 H 0.1633 0.5093 0.6175 0.068 Uiso 0.50 1 calc PR C 2
H7T2 H 0.0377 0.5062 0.6160 0.068 Uiso 0.50 1 calc PR C 2
C8T C 0.1163(10) 0.5923(8) 0.5622(4) 0.044(3) Uiso 0.50 1 d P C 2
H8T1 H 0.0436 0.6139 0.5587 0.053 Uiso 0.50 1 calc PR C 2
H8T2 H 0.1512 0.6354 0.5771 0.053 Uiso 0.50 1 calc PR C 2

loop_
_atom_site_aniso_label
_atom_site_aniso_U_11
_atom_site_aniso_U_22
_atom_site_aniso_U_33
_atom_site_aniso_U_23
_atom_site_aniso_U_13
_atom_site_aniso_U_12
U1 0.01045(7) 0.01260(7) 0.01320(7) -0.00152(5) -0.00385(5) -0.00079(5)
P1 0.0134(4) 0.0161(4) 0.0154(4) 0.0001(3) -0.0042(3) -0.0020(3)
P2 0.0158(4) 0.0169(4) 0.0149(4) 0.0009(3) -0.0068(3) -0.0031(3)
P3 0.0115(4) 0.0217(5) 0.0140(4) -0.0013(3) -0.0053(3) -0.0039(3)
P4 0.0125(4) 0.0233(5) 0.0128(4) -0.0023(4) -0.0038(3) -0.0035(4)
O1 0.0168(12) 0.0194(13) 0.0186(12) 0.0008(10) -0.0072(10) -0.0051(10)
O2 0.0176(13) 0.0287(14) 0.0152(12) 0.0046(10) -0.0087(10) -0.0066(11)
O3 0.0157(13) 0.0276(14) 0.0144(12) -0.0018(10) -0.0039(10) -0.0058(10)
O4 0.0139(12) 0.0279(14) 0.0149(12) -0.0022(10) -0.0050(10) -0.0043(10)
O5 0.0189(13) 0.0113(12) 0.0217(13) -0.0021(10) -0.0072(10) 0.0019(10)
O6 0.0206(13) 0.0125(12) 0.0329(15) -0.0092(11) -0.0078(11) 0.0067(10)
O7 0.0115(12) 0.0299(14) 0.0160(12) -0.0069(10) -0.0053(10) -0.0007(10)
N1 0.0190(16) 0.0217(16) 0.0161(15) -0.0005(12) -0.0068(12) -0.0033(12)
N2 0.0174(16) 0.0310(18) 0.0129(14) -0.0042(13) -0.0042(12) -0.0045(13)
C1 0.0145(17) 0.0168(18) 0.0213(18) 0.0036(14) -0.0057(14) 0.0010(14)
C2 0.026(2) 0.0206(19) 0.0186(18) 0.0004(15) -0.0087(15) -0.0014(15)
C3 0.032(2) 0.0183(19) 0.027(2) 0.0002(15) -0.0170(17) -0.0048(16)
C4 0.026(2) 0.0189(19) 0.037(2) 0.0083(17) -0.0120(18) -0.0098(16)
C5 0.029(2) 0.030(2) 0.026(2) 0.0038(17) 0.0023(17) -0.0057(17)
C6 0.024(2) 0.023(2) 0.0228(19) -0.0052(15) -0.0015(16) -0.0055(16)
C7 0.0205(18) 0.0131(17) 0.0188(17) 0.0006(14) -0.0053(14) -0.0007(14)
C8 0.0199(19) 0.024(2) 0.029(2) 0.0004(16) -0.0076(16) 0.0000(15)
C9 0.023(2) 0.031(2) 0.033(2) 0.0027(18) -0.0087(17) 0.0046(17)
C10 0.064(4) 0.027(2) 0.065(3) -0.012(2) -0.036(3) 0.026(2)
C11 0.110(6) 0.026(3) 0.145(7) -0.039(3) -0.094(5) 0.026(3)
C12 0.062(3) 0.026(2) 0.089(4) -0.019(3) -0.056(3) 0.011(2)
C13 0.0217(18) 0.0139(17) 0.0149(17) -0.0021(13) -0.0054(14) -0.0043(14)
C14 0.0227(19) 0.0213(19) 0.0170(17) -0.0002(14) -0.0081(15) -0.0038(15)
C15 0.028(2) 0.0185(18) 0.0174(17) 0.0013(14) -0.0111(15) -0.0062(15)
C16 0.025(2) 0.0151(18) 0.032(2) -0.0053(15) -0.0160(17) 0.0014(15)
C17 0.0208(19) 0.0222(19) 0.026(2) -0.0061(16) -0.0034(16) -0.0001(15)
C18 0.0177(18) 0.0208(19) 0.0204(18) 0.0003(15) -0.0026(15) -0.0022(14)
C19 0.026(2) 0.0151(18) 0.0265(19) -0.0023(15) -0.0179(16) 0.0027(15)
C20 0.051(3) 0.028(2) 0.029(2) -0.0029(18) -0.018(2) -0.002(2)
C21 0.066(3) 0.031(2) 0.037(3) -0.016(2) -0.030(2) 0.015(2)
C22 0.056(3) 0.025(2) 0.073(4) -0.022(2) -0.049(3) 0.010(2)
C23 0.043(3) 0.037(3) 0.085(4) -0.017(3) -0.028(3) -0.013(2)
C24 0.037(3) 0.033(2) 0.049(3) -0.006(2) -0.017(2) -0.011(2)
C25 0.0150(17) 0.0173(17) 0.0164(17) -0.0001(14) -0.0088(14) -0.0013(13)
C26 0.0151(18) 0.0247(19) 0.0187(18) -0.0021(15) -0.0017(14) 0.0021(15)
C27 0.024(2) 0.0188(19) 0.0215(19) -0.0052(15) -0.0060(15) 0.0066(15)
C28 0.024(2) 0.0182(18) 0.0245(19) -0.0042(15) -0.0113(16) -0.0008(15)
C29 0.0141(17) 0.0217(19) 0.0210(18) -0.0003(15) -0.0045(14) -0.0015(14)
C30 0.0166(18) 0.0191(18) 0.0168(17) -0.0043(14) -0.0053(14) -0.0004(14)
C31 0.0128(17) 0.0198(18) 0.028(2) -0.0003(15) -0.0086(15) -0.0076(14)
C32 0.0206(19) 0.029(2) 0.024(2) 0.0055(16) -0.0023(16) 0.0001(16)
C33 0.020(2) 0.040(2) 0.034(2) 0.0114(19) -0.0044(17) -0.0046(18)
C34 0.020(2) 0.023(2) 0.054(3) 0.0066(19) -0.0141(19) -0.0012(16)
C35 0.026(2) 0.026(2) 0.054(3) -0.012(2) -0.018(2) -0.0021(17)
C36 0.022(2) 0.029(2) 0.031(2) -0.0067(17) -0.0142(17) -0.0036(16)
C37 0.0187(18) 0.0197(18) 0.0116(16) 0.0027(14) -0.0036(14) -0.0019(14)
C38 0.0155(18) 0.033(2) 0.0195(18) -0.0049(16) -0.0046(15) -0.0062(16)
C39 0.0189(19) 0.030(2) 0.0182(18) -0.0001(16) -0.0038(15) 0.0023(16)
C40 0.027(2) 0.0203(19) 0.0193(18) 0.0000(15) -0.0056(16) 0.0030(15)
C41 0.025(2) 0.0220(19) 0.0228(19) -0.0005(15) -0.0071(16) -0.0082(16)
C42 0.0144(17) 0.0243(19) 0.0209(18) -0.0004(15) -0.0030(14) -0.0016(14)
C43 0.0226(19) 0.0222(19) 0.0121(16) -0.0048(14) -0.0054(14) 0.0010(15)
C44 0.0183(19) 0.034(2) 0.023(2) 0.0036(17) -0.0025(16) -0.0038(16)
C45 0.023(2) 0.039(2) 0.030(2) 0.0026(18) -0.0074(17) 0.0033(18)
C46 0.035(2) 0.021(2) 0.025(2) -0.0021(16) -0.0086(17) -0.0006(17)
C47 0.032(2) 0.035(2) 0.032(2) 0.0055(18) -0.0115(19) -0.0150(19)
C48 0.023(2) 0.034(2) 0.029(2) 0.0057(17) -0.0142(17) -0.0119(17)
C49 0.0162(18) 0.0224(19) 0.0232(19) -0.0022(15) -0.0066(15) 0.0001(15)
C50 0.0125(17) 0.026(2) 0.029(2) 0.0020(16) -0.0070(15) -0.0016(15)
C51 0.0210(19) 0.0224(19) 0.0252(19) -0.0004(15) -0.0111(16) -0.0033(15)
C52 0.0196(19) 0.0232(19) 0.0171(17) -0.0046(15) -0.0042(15) -0.0026(15)
U2 0.01057(7) 0.01172(7) 0.01197(7) -0.00128(5) -0.00403(5) -0.00086(5)
P5 0.0100(4) 0.0153(4) 0.0138(4) -0.0014(3) -0.0047(3) -0.0014(3)
P6 0.0119(4) 0.0175(4) 0.0122(4) 0.0004(3) -0.0039(3) -0.0014(3)
P7 0.0114(4) 0.0183(5) 0.0140(4) -0.0018(3) -0.0026(3) 0.0010(3)
P8 0.0146(4) 0.0151(4) 0.0129(4) -0.0018(3) -0.0052(3) 0.0010(3)
O8 0.0142(12) 0.0177(12) 0.0162(12) 0.0011(10) -0.0075(10) -0.0022(10)
O9 0.0110(11) 0.0199(13) 0.0148(12) -0.0025(10) -0.0042(9) -0.0036(9)
O10 0.0152(12) 0.0232(13) 0.0146(12) -0.0017(10) -0.0041(10) 0.0009(10)
O11 0.0147(12) 0.0189(12) 0.0128(11) -0.0011(9) -0.0051(9) -0.0010(10)
O12 0.0225(13) 0.0074(11) 0.0165(12) 0.0020(9) -0.0055(10) -0.0048(9)
O13 0.0189(13) 0.0157(12) 0.0179(12) -0.0002(10) -0.0060(10) -0.0045(10)
O14 0.0108(12) 0.0218(13) 0.0194(12) 0.0000(10) -0.0065(10) -0.0027(10)
N3 0.0123(14) 0.0197(15) 0.0165(14) 0.0018(12) -0.0057(12) -0.0026(12)
N4 0.0174(15) 0.0164(15) 0.0148(14) 0.0000(11) -0.0035(12) -0.0003(12)
C53 0.0119(16) 0.0171(17) 0.0227(18) -0.0087(14) -0.0058(14) 0.0008(13)
C54 0.027(2) 0.025(2) 0.0209(19) -0.0052(16) 0.0035(16) -0.0063(16)
C55 0.033(2) 0.026(2) 0.043(3) -0.0119(19) 0.003(2) -0.0135(18)
C56 0.023(2) 0.028(2) 0.048(3) -0.0211(19) -0.0174(19) 0.0015(17)
C57 0.046(3) 0.027(2) 0.036(2) -0.0091(18) -0.029(2) 0.0049(19)
C58 0.043(3) 0.0158(19) 0.029(2) -0.0019(16) -0.0201(19) 0.0025(17)
C59 0.0118(16) 0.0148(17) 0.0196(17) -0.0050(14) -0.0075(14) -0.0027(13)
C60 0.0149(17) 0.0166(17) 0.0212(18) -0.0017(14) -0.0057(14) -0.0020(14)
C61 0.0160(18) 0.024(2) 0.025(2) -0.0086(16) -0.0026(15) -0.0035(15)
C62 0.0187(19) 0.0205(19) 0.035(2) -0.0084(16) -0.0130(17) 0.0026(15)
C63 0.0198(19) 0.0194(19) 0.027(2) 0.0000(15) -0.0120(16) -0.0006(15)
C64 0.0156(17) 0.0200(18) 0.0205(18) -0.0026(14) -0.0063(14) -0.0025(14)
C65 0.0155(17) 0.0199(18) 0.0139(16) 0.0011(14) -0.0078(14) 0.0026(14)
C66 0.0214(19) 0.0224(19) 0.0218(19) 0.0027(15) -0.0080(15) -0.0011(15)
C67 0.042(2) 0.020(2) 0.0222(19) -0.0010(16) -0.0143(18) 0.0028(17)
C68 0.033(2) 0.032(2) 0.0167(18) -0.0037(16) -0.0076(17) 0.0149(18)
C69 0.0175(19) 0.049(3) 0.021(2) -0.0053(18) -0.0027(16) 0.0055(18)
C70 0.0181(19) 0.033(2) 0.0199(19) -0.0036(16) -0.0067(15) -0.0036(16)
C71 0.0109(16) 0.0230(19) 0.0189(17) 0.0061(14) -0.0033(14) 0.0000(14)
C72 0.029(2) 0.0195(19) 0.035(2) 0.0027(16) -0.0160(18) -0.0042(16)
C73 0.040(3) 0.023(2) 0.053(3) 0.005(2) -0.018(2) 0.0000(19)
C74 0.033(2) 0.036(3) 0.042(3) 0.018(2) -0.011(2) 0.010(2)
C75 0.029(2) 0.052(3) 0.024(2) 0.006(2) -0.0103(18) 0.008(2)
C76 0.023(2) 0.036(2) 0.0186(19) 0.0011(16) -0.0055(16) 0.0040(17)
C77 0.0154(17) 0.0218(18) 0.0144(17) -0.0011(14) -0.0034(14) -0.0033(14)
C78 0.0219(19) 0.023(2) 0.0235(19) 0.0022(15) -0.0089(16) 0.0010(15)
C79 0.0168(19) 0.037(2) 0.029(2) -0.0004(18) -0.0100(16) -0.0063(17)
C80 0.027(2) 0.033(2) 0.022(2) -0.0031(17) -0.0044(16) -0.0131(17)
C81 0.035(2) 0.020(2) 0.025(2) 0.0030(16) -0.0100(17) -0.0025(17)
C82 0.0194(19) 0.026(2) 0.0217(19) 0.0005(15) -0.0057(15) 0.0013(15)
C83 0.0095(16) 0.0200(18) 0.0223(18) -0.0021(14) -0.0044(14) -0.0017(13)
C84 0.023(2) 0.025(2) 0.024(2) -0.0013(16) -0.0024(16) 0.0023(16)
C85 0.028(2) 0.032(2) 0.031(2) -0.0115(18) -0.0035(18) 0.0028(18)
C86 0.022(2) 0.0186(19) 0.041(2) -0.0069(17) -0.0102(18) 0.0017(15)
C87 0.021(2) 0.021(2) 0.034(2) 0.0006(16) -0.0143(17) -0.0019(15)
C88 0.0175(18) 0.0203(19) 0.0231(19) -0.0011(15) -0.0096(15) -0.0024(14)
C89 0.0211(18) 0.0164(17) 0.0149(17) -0.0033(14) -0.0091(14) 0.0040(14)
C90 0.0217(19) 0.0221(19) 0.0207(18) 0.0006(15) -0.0071(15) 0.0030(15)
C91 0.028(2) 0.025(2) 0.033(2) -0.0009(17) -0.0165(18) -0.0036(17)
C92 0.034(2) 0.024(2) 0.027(2) -0.0118(16) -0.0141(18) 0.0028(17)
C93 0.029(2) 0.037(2) 0.025(2) -0.0157(18) -0.0044(17) 0.0013(18)
C94 0.023(2) 0.031(2) 0.0187(18) -0.0049(16) -0.0057(15) -0.0034(16)
C95 0.0127(16) 0.0167(17) 0.0169(17) -0.0018(13) -0.0065(13) -0.0007(13)
C96 0.0166(18) 0.0213(19) 0.0181(17) 0.0003(14) -0.0074(14) -0.0023(14)
C97 0.0183(18) 0.0205(19) 0.0214(18) -0.0042(15) -0.0027(15) 0.0022(14)
C98 0.0229(19) 0.0175(18) 0.028(2) -0.0010(15) -0.0137(16) 0.0018(15)
C99 0.033(2) 0.0209(19) 0.0197(19) 0.0025(15) -0.0092(16) -0.0003(16)
C100 0.0206(19) 0.0199(19) 0.0190(18) -0.0022(14) -0.0045(15) 0.0012(15)
C101 0.0162(18) 0.0232(19) 0.0252(19) -0.0005(15) -0.0090(15) -0.0072(15)
C102 0.0167(19) 0.036(2) 0.0231(19) -0.0100(17) -0.0076(15) -0.0008(16)
C103 0.026(2) 0.032(2) 0.035(2) 0.0030(18) -0.0177(18) -0.0024(17)
C104 0.027(2) 0.035(2) 0.031(2) 0.0152(18) -0.0179(18) -0.0091(18)
O1S 0.078(3) 0.044(2) 0.044(2) -0.0130(17) -0.0119(19) 0.0096(19)
C1S 0.063(4) 0.045(3) 0.047(3) -0.013(2) -0.015(3) 0.002(3)
C4S 0.051(4) 0.090(5) 0.075(4) -0.046(4) -0.028(3) 0.005(3)
C1T 0.063(4) 0.045(3) 0.047(3) -0.013(2) -0.015(3) 0.002(3)
C4T 0.051(4) 0.090(5) 0.075(4) -0.046(4) -0.028(3) 0.005(3)

loop_
_atom_type_symbol
_atom_type_description
_atom_type_scat_dispersion_real
_atom_type_scat_dispersion_imag
_atom_type_scat_source
C C 0.0033 0.0016 'International Tables Vol C Tables 4.2.6.8 and 6.1.1.4'
H H 0.0000 0.0000 'International Tables Vol C Tables 4.2.6.8 and 6.1.1.4'
N N 0.0061 0.0033 'International Tables Vol C Tables 4.2.6.8 and 6.1.1.4'
O O 0.0106 0.0060 'International Tables Vol C Tables 4.2.6.8 and 6.1.1.4'
P P 0.1023 0.0942 'International Tables Vol C Tables 4.2.6.8 and 6.1.1.4'
U U -9.6767 9.6646 'International Tables Vol C Tables 4.2.6.8 and 6.1.1.4'

loop_
_geom_angle_atom_site_label_1
_geom_angle_atom_site_label_2
_geom_angle_atom_site_label_3
_geom_angle
_geom_angle_site_symmetry_1
_geom_angle_site_symmetry_3
_geom_angle_publ_flag
O5 U1 O6 175.97(11) . . ?
O5 U1 O3 88.50(10) . . ?
O6 U1 O3 95.38(11) . . ?
O5 U1 O2 90.96(10) . . ?
O6 U1 O2 91.32(11) . . ?
O3 U1 O2 70.97(8) . . ?
O5 U1 O1 89.87(10) . . ?
O6 U1 O1 87.55(11) . . ?
O3 U1 O1 145.26(8) . . ?
O2 U1 O1 74.37(8) . . ?
O5 U1 O4 94.63(10) . . ?
O6 U1 O4 85.44(11) . . ?
O3 U1 O4 73.88(8) . . ?
O2 U1 O4 144.22(8) . . ?
O1 U1 O4 140.79(8) . . ?
O5 U1 O7 82.54(10) . . ?
O6 U1 O7 93.74(10) . . ?
O3 U1 O7 140.78(8) . . ?
O2 U1 O7 146.81(8) . . ?
O1 U1 O7 73.11(8) . . ?
O4 U1 O7 68.94(8) . . ?
O1 P1 N1 117.34(15) . . ?
O1 P1 C1 107.83(15) . . ?
N1 P1 C1 109.71(16) . . ?
O1 P1 C7 108.33(15) . . ?
N1 P1 C7 108.91(17) . . ?
C1 P1 C7 103.88(17) . . ?
O2 P2 N1 117.29(15) . . ?
O2 P2 C13 107.58(15) . . ?
N1 P2 C13 111.77(16) . . ?
O2 P2 C19 107.16(16) . . ?
N1 P2 C19 108.14(17) . . ?
C13 P2 C19 103.99(16) . . ?
O3 P3 N2 115.57(15) . . ?
O3 P3 C31 107.81(16) . . ?
N2 P3 C31 110.70(17) . . ?
O3 P3 C25 106.80(15) . . ?
N2 P3 C25 110.80(16) . . ?
C31 P3 C25 104.49(16) . . ?
O4 P4 N2 119.21(15) . . ?
O4 P4 C43 107.98(16) . . ?
N2 P4 C43 108.19(17) . . ?
O4 P4 C37 108.95(15) . . ?
N2 P4 C37 107.86(17) . . ?
C43 P4 C37 103.54(16) . . ?
P1 O1 U1 136.41(14) . . ?
P2 O2 U1 141.81(15) . . ?
P3 O3 U1 141.77(14) . . ?
P4 O4 U1 138.52(14) . . ?
C52 O7 C49 108.6(3) . . ?
C52 O7 U1 126.9(2) . . ?
C49 O7 U1 122.31(19) . . ?
P1 N1 P2 123.59(19) . . ?
P4 N2 P3 124.66(19) . . ?
C2 C1 C6 119.3(3) . . ?
C2 C1 P1 121.2(3) . . ?
C6 C1 P1 119.5(3) . . ?
C1 C2 C3 120.4(3) . . ?
C1 C2 H2 119.8 . . ?
C3 C2 H2 119.8 . . ?
C4 C3 C2 119.8(3) . . ?
C4 C3 H3 120.1 . . ?
C2 C3 H3 120.1 . . ?
C3 C4 C5 119.9(4) . . ?
C3 C4 H4 120.1 . . ?
C5 C4 H4 120.1 . . ?
C6 C5 C4 120.1(4) . . ?
C6 C5 H5 120.0 . . ?
C4 C5 H5 120.0 . . ?
C5 C6 C1 120.5(3) . . ?
C5 C6 H6 119.8 . . ?
C1 C6 H6 119.8 . . ?
C12 C7 C8 118.9(4) . . ?
C12 C7 P1 120.7(3) . . ?
C8 C7 P1 120.2(3) . . ?
C7 C8 C9 121.1(4) . . ?
C7 C8 H8 119.5 . . ?
C9 C8 H8 119.5 . . ?
C10 C9 C8 118.9(4) . . ?
C10 C9 H9 120.5 . . ?
C8 C9 H9 120.5 . . ?
C9 C10 C11 120.2(4) . . ?
C9 C10 H10 119.9 . . ?
C11 C10 H10 119.9 . . ?
C10 C11 C12 121.1(5) . . ?
C10 C11 H11 119.4 . . ?
C12 C11 H11 119.4 . . ?
C11 C12 C7 119.7(4) . . ?
C11 C12 H12 120.1 . . ?
C7 C12 H12 120.1 . . ?
C14 C13 C18 119.1(3) . . ?
C14 C13 P2 121.1(3) . . ?
C18 C13 P2 119.7(3) . . ?
C15 C14 C13 120.6(3) . . ?
C15 C14 H14 119.7 . . ?
C13 C14 H14 119.7 . . ?
C14 C15 C16 119.7(3) . . ?
C14 C15 H15 120.2 . . ?
C16 C15 H15 120.2 . . ?
C17 C16 C15 120.2(3) . . ?
C17 C16 H16 119.9 . . ?
C15 C16 H16 119.9 . . ?
C16 C17 C18 120.3(4) . . ?
C16 C17 H17 119.9 . . ?
C18 C17 H17 119.9 . . ?
C17 C18 C13 120.1(3) . . ?
C17 C18 H18 119.9 . . ?
C13 C18 H18 119.9 . . ?
C24 C19 C20 119.2(4) . . ?
C24 C19 P2 119.0(3) . . ?
C20 C19 P2 121.7(3) . . ?
C19 C20 C21 119.9(5) . . ?
C19 C20 H20 120.0 . . ?
C21 C20 H20 120.0 . . ?
C22 C21 C20 120.4(5) . . ?
C22 C21 H21 119.8 . . ?
C20 C21 H21 119.8 . . ?
C23 C22 C21 119.8(4) . . ?
C23 C22 H22 120.1 . . ?
C21 C22 H22 120.1 . . ?
C22 C23 C24 120.6(5) . . ?
C22 C23 H23 119.7 . . ?
C24 C23 H23 119.7 . . ?
C19 C24 C23 120.1(5) . . ?
C19 C24 H24 120.0 . . ?
C23 C24 H24 120.0 . . ?
C26 C25 C30 119.6(3) . . ?
C26 C25 P3 119.7(3) . . ?
C30 C25 P3 120.7(3) . . ?
C27 C26 C25 119.8(3) . . ?
C27 C26 H26 120.1 . . ?
C25 C26 H26 120.1 . . ?
C28 C27 C26 120.3(3) . . ?
C28 C27 H27 119.8 . . ?
C26 C27 H27 119.8 . . ?
C27 C28 C29 120.2(3) . . ?
C27 C28 H28 119.9 . . ?
C29 C28 H28 119.9 . . ?
C30 C29 C28 119.7(3) . . ?
C30 C29 H29 120.2 . . ?
C28 C29 H29 120.2 . . ?
C29 C30 C25 120.4(3) . . ?
C29 C30 H30 119.8 . . ?
C25 C30 H30 119.8 . . ?
C32 C31 C36 118.8(4) . . ?
C32 C31 P3 118.4(3) . . ?
C36 C31 P3 122.7(3) . . ?
C33 C32 C31 120.3(4) . . ?
C33 C32 H32 119.8 . . ?
C31 C32 H32 119.8 . . ?
C34 C33 C32 120.4(4) . . ?
C34 C33 H33 119.8 . . ?
C32 C33 H33 119.8 . . ?
C33 C34 C35 120.0(4) . . ?
C33 C34 H34 120.0 . . ?
C35 C34 H34 120.0 . . ?
C36 C35 C34 120.0(4) . . ?
C36 C35 H35 120.0 . . ?
C34 C35 H35 120.0 . . ?
C35 C36 C31 120.4(4) . . ?
C35 C36 H36 119.8 . . ?
C31 C36 H36 119.8 . . ?
C38 C37 C42 118.4(3) . . ?
C38 C37 P4 119.3(3) . . ?
C42 C37 P4 122.2(3) . . ?
C39 C38 C37 121.7(3) . . ?
C39 C38 H38 119.1 . . ?
C37 C38 H38 119.1 . . ?
C40 C39 C38 119.1(3) . . ?
C40 C39 H39 120.5 . . ?
C38 C39 H39 120.5 . . ?
C41 C40 C39 120.2(3) . . ?
C41 C40 H40 119.9 . . ?
C39 C40 H40 119.9 . . ?
C40 C41 C42 120.5(4) . . ?
C40 C41 H41 119.8 . . ?
C42 C41 H41 119.8 . . ?
C41 C42 C37 120.2(3) . . ?
C41 C42 H42 119.9 . . ?
C37 C42 H42 119.9 . . ?
C48 C43 C44 118.5(3) . . ?
C48 C43 P4 121.4(3) . . ?
C44 C43 P4 120.1(3) . . ?
C45 C44 C43 120.6(4) . . ?
C45 C44 H44 119.7 . . ?
C43 C44 H44 119.7 . . ?
C44 C45 C46 120.5(4) . . ?
C44 C45 H45 119.8 . . ?
C46 C45 H45 119.8 . . ?
C47 C46 C45 119.3(4) . . ?
C47 C46 H46 120.3 . . ?
C45 C46 H46 120.3 . . ?
C46 C47 C48 120.3(4) . . ?
C46 C47 H47 119.8 . . ?
C48 C47 H47 119.8 . . ?
C43 C48 C47 120.8(4) . . ?
C43 C48 H48 119.6 . . ?
C47 C48 H48 119.6 . . ?
O7 C49 C50 102.5(3) . . ?
O7 C49 H49A 111.3 . . ?
C50 C49 H49A 111.3 . . ?
O7 C49 H49B 111.3 . . ?
C50 C49 H49B 111.3 . . ?
H49A C49 H49B 109.2 . . ?
C49 C50 C51 101.7(3) . . ?
C49 C50 H50A 111.4 . . ?
C51 C50 H50A 111.4 . . ?
C49 C50 H50B 111.4 . . ?
C51 C50 H50B 111.4 . . ?
H50A C50 H50B 109.3 . . ?
C52 C51 C50 103.3(3) . . ?
C52 C51 H51A 111.1 . . ?
C50 C51 H51A 111.1 . . ?
C52 C51 H51B 111.1 . . ?
C50 C51 H51B 111.1 . . ?
H51A C51 H51B 109.1 . . ?
O7 C52 C51 106.0(3) . . ?
O7 C52 H52A 110.5 . . ?
C51 C52 H52A 110.5 . . ?
O7 C52 H52B 110.5 . . ?
C51 C52 H52B 110.5 . . ?
H52A C52 H52B 108.7 . . ?
O13 U2 O12 177.64(11) . . ?
O13 U2 O11 93.46(9) . . ?
O12 U2 O11 88.34(9) . . ?
O13 U2 O8 88.93(10) . . ?
O12 U2 O8 93.04(10) . . ?
O11 U2 O8 73.36(8) . . ?
O13 U2 O10 87.79(10) . . ?
O12 U2 O10 91.25(10) . . ?
O11 U2 O10 74.01(8) . . ?
O8 U2 O10 146.92(8) . . ?
O13 U2 O9 91.73(9) . . ?
O12 U2 O9 87.57(9) . . ?
O11 U2 O9 146.93(8) . . ?
O8 U2 O9 74.12(8) . . ?
O10 U2 O9 138.87(8) . . ?
O13 U2 O14 90.85(9) . . ?
O12 U2 O14 86.79(9) . . ?
O11 U2 O14 142.44(8) . . ?
O8 U2 O14 144.08(8) . . ?
O10 U2 O14 68.90(8) . . ?
O9 U2 O14 69.99(8) . . ?
O8 P5 N3 116.64(14) . . ?
O8 P5 C53 108.14(15) . . ?
N3 P5 C53 108.47(17) . . ?
O8 P5 C59 107.62(15) . . ?
N3 P5 C59 110.53(16) . . ?
C53 P5 C59 104.77(15) . . ?
O9 P6 N3 116.48(14) . . ?
O9 P6 C71 109.27(15) . . ?
N3 P6 C71 107.37(16) . . ?
O9 P6 C65 106.87(15) . . ?
N3 P6 C65 110.94(16) . . ?
C71 P6 C65 105.35(16) . . ?
O10 P7 N4 116.04(15) . . ?
O10 P7 C77 109.94(15) . . ?
N4 P7 C77 105.74(16) . . ?
O10 P7 C83 105.01(15) . . ?
N4 P7 C83 114.08(16) . . ?
C77 P7 C83 105.57(16) . . ?
O11 P8 N4 116.64(15) . . ?
O11 P8 C95 107.37(15) . . ?
N4 P8 C95 108.94(16) . . ?
O11 P8 C89 108.88(15) . . ?
N4 P8 C89 107.72(16) . . ?
C95 P8 C89 106.90(16) . . ?
P5 O8 U2 130.31(13) . . ?
P6 O9 U2 128.27(13) . . ?
P7 O10 U2 137.32(14) . . ?
P8 O11 U2 134.43(14) . . ?
C104 O14 C101 108.5(3) . . ?
C104 O14 U2 119.8(2) . . ?
C101 O14 U2 124.7(2) . . ?
P5 N3 P6 123.41(19) . . ?
P7 N4 P8 122.40(19) . . ?
C54 C53 C58 119.2(3) . . ?
C54 C53 P5 122.1(3) . . ?
C58 C53 P5 118.7(3) . . ?
C53 C54 C55 120.0(4) . . ?
C53 C54 H54 120.0 . . ?
C55 C54 H54 120.0 . . ?
C56 C55 C54 120.8(4) . . ?
C56 C55 H55 119.6 . . ?
C54 C55 H55 119.6 . . ?
C57 C56 C55 119.4(4) . . ?
C57 C56 H56 120.3 . . ?
C55 C56 H56 120.3 . . ?
C56 C57 C58 120.2(4) . . ?
C56 C57 H57 119.9 . . ?
C58 C57 H57 119.9 . . ?
C53 C58 C57 120.3(4) . . ?
C53 C58 H58 119.8 . . ?
C57 C58 H58 119.8 . . ?
C60 C59 C64 119.1(3) . . ?
C60 C59 P5 120.8(3) . . ?
C64 C59 P5 120.0(3) . . ?
C59 C60 C61 120.4(3) . . ?
C59 C60 H60 119.8 . . ?
C61 C60 H60 119.8 . . ?
C62 C61 C60 120.1(3) . . ?
C62 C61 H61 119.9 . . ?
C60 C61 H61 119.9 . . ?
C61 C62 C63 119.7(3) . . ?
C61 C62 H62 120.1 . . ?
C63 C62 H62 120.1 . . ?
C64 C63 C62 120.1(3) . . ?
C64 C63 H63 119.9 . . ?
C62 C63 H63 119.9 . . ?
C63 C64 C59 120.5(3) . . ?
C63 C64 H64 119.8 . . ?
C59 C64 H64 119.8 . . ?
C70 C65 C66 118.9(3) . . ?
C70 C65 P6 119.3(3) . . ?
C66 C65 P6 121.8(3) . . ?
C67 C66 C65 119.9(4) . . ?
C67 C66 H66 120.0 . . ?
C65 C66 H66 120.0 . . ?
C68 C67 C66 120.2(4) . . ?
C68 C67 H67 119.9 . . ?
C66 C67 H67 119.9 . . ?
C67 C68 C69 120.0(4) . . ?
C67 C68 H68 120.0 . . ?
C69 C68 H68 120.0 . . ?
C70 C69 C68 119.6(4) . . ?
C70 C69 H69 120.2 . . ?
C68 C69 H69 120.2 . . ?
C69 C70 C65 121.3(4) . . ?
C69 C70 H70 119.3 . . ?
C65 C70 H70 119.3 . . ?
C76 C71 C72 119.2(3) . . ?
C76 C71 P6 120.6(3) . . ?
C72 C71 P6 120.0(3) . . ?
C73 C72 C71 119.8(4) . . ?
C73 C72 H72 120.1 . . ?
C71 C72 H72 120.1 . . ?
C74 C73 C72 120.6(4) . . ?
C74 C73 H73 119.7 . . ?
C72 C73 H73 119.7 . . ?
C73 C74 C75 120.0(4) . . ?
C73 C74 H74 120.0 . . ?
C75 C74 H74 120.0 . . ?
C76 C75 C74 119.4(4) . . ?
C76 C75 H75 120.3 . . ?
C74 C75 H75 120.3 . . ?
C75 C76 C71 120.9(4) . . ?
C75 C76 H76 119.5 . . ?
C71 C76 H76 119.5 . . ?
C78 C77 C82 119.0(3) . . ?
C78 C77 P7 121.3(3) . . ?
C82 C77 P7 119.7(3) . . ?
C77 C78 C79 120.5(4) . . ?
C77 C78 H78 119.8 . . ?
C79 C78 H78 119.8 . . ?
C80 C79 C78 120.1(4) . . ?
C80 C79 H79 119.9 . . ?
C78 C79 H79 119.9 . . ?
C79 C80 C81 120.0(4) . . ?
C79 C80 H80 120.0 . . ?
C81 C80 H80 120.0 . . ?
C80 C81 C82 120.0(4) . . ?
C80 C81 H81 120.0 . . ?
C82 C81 H81 120.0 . . ?
C77 C82 C81 120.4(4) . . ?
C77 C82 H82 119.8 . . ?
C81 C82 H82 119.8 . . ?
C84 C83 C88 118.5(3) . . ?
C84 C83 P7 121.9(3) . . ?
C88 C83 P7 119.6(3) . . ?
C85 C84 C83 120.7(4) . . ?
C85 C84 H84 119.6 . . ?
C83 C84 H84 119.6 . . ?
C84 C85 C86 120.1(4) . . ?
C84 C85 H85 120.0 . . ?
C86 C85 H85 120.0 . . ?
C87 C86 C85 119.9(4) . . ?
C87 C86 H86 120.0 . . ?
C85 C86 H86 120.0 . . ?
C86 C87 C88 120.1(4) . . ?
C86 C87 H87 119.9 . . ?
C88 C87 H87 119.9 . . ?
C87 C88 C83 120.6(3) . . ?
C87 C88 H88 119.7 . . ?
C83 C88 H88 119.7 . . ?
C94 C89 C90 119.5(3) . . ?
C94 C89 P8 119.3(3) . . ?
C90 C89 P8 121.2(3) . . ?
C91 C90 C89 119.8(4) . . ?
C91 C90 H90 120.1 . . ?
C89 C90 H90 120.1 . . ?
C92 C91 C90 120.1(4) . . ?
C92 C91 H91 119.9 . . ?
C90 C91 H91 119.9 . . ?
C93 C92 C91 120.6(4) . . ?
C93 C92 H92 119.7 . . ?
C91 C92 H92 119.7 . . ?
C92 C93 C94 119.7(4) . . ?
C92 C93 H93 120.2 . . ?
C94 C93 H93 120.2 . . ?
C89 C94 C93 120.3(4) . . ?
C89 C94 H94 119.8 . . ?
C93 C94 H94 119.8 . . ?
C96 C95 C100 119.7(3) . . ?
C96 C95 P8 119.8(3) . . ?
C100 C95 P8 120.4(3) . . ?
C97 C96 C95 119.9(3) . . ?
C97 C96 H96 120.0 . . ?
C95 C96 H96 120.0 . . ?
C98 C97 C96 119.9(3) . . ?
C98 C97 H97 120.0 . . ?
C96 C97 H97 120.0 . . ?
C99 C98 C97 120.3(3) . . ?
C99 C98 H98 119.9 . . ?
C97 C98 H98 119.9 . . ?
C100 C99 C98 120.1(3) . . ?
C100 C99 H99 120.0 . . ?
C98 C99 H99 120.0 . . ?
C99 C100 C95 120.0(3) . . ?
C99 C100 H100 120.0 . . ?
C95 C100 H100 120.0 . . ?
O14 C101 C102 104.5(3) . . ?
O14 C101 H10A 110.9 . . ?
C102 C101 H10A 110.9 . . ?
O14 C101 H10B 110.9 . . ?
C102 C101 H10B 110.9 . . ?
H10A C101 H10B 108.9 . . ?
C101 C102 C103 101.1(3) . . ?
C101 C102 H10C 111.6 . . ?
C103 C102 H10C 111.6 . . ?
C101 C102 H10D 111.6 . . ?
C103 C102 H10D 111.6 . . ?
H10C C102 H10D 109.4 . . ?
C102 C103 C104 103.4(3) . . ?
C102 C103 H10E 111.1 . . ?
C104 C103 H10E 111.1 . . ?
C102 C103 H10F 111.1 . . ?
C104 C103 H10F 111.1 . . ?
H10E C103 H10F 109.0 . . ?
O14 C104 C103 105.5(3) . . ?
O14 C104 H10G 110.6 . . ?
C103 C104 H10G 110.6 . . ?
O14 C104 H10H 110.6 . . ?
C103 C104 H10H 110.6 . . ?
H10G C104 H10H 108.8 . . ?
C1S O1S C4S 106.6(4) . . ?
O1S C1S C2S 104.7(5) . . ?
O1S C1S H1S1 110.8 . . ?
C2S C1S H1S1 110.8 . . ?
O1S C1S H1S2 110.8 . . ?
C2S C1S H1S2 110.8 . . ?
H1S1 C1S H1S2 108.9 . . ?
C3S C2S C1S 104.2(6) . . ?
C3S C2S H2S1 110.9 . . ?
C1S C2S H2S1 110.9 . . ?
C3S C2S H2S2 110.9 . . ?
C1S C2S H2S2 110.9 . . ?
H2S1 C2S H2S2 108.9 . . ?
C4S C3S C2S 101.7(7) . . ?
C4S C3S H3S1 111.4 . . ?
C2S C3S H3S1 111.4 . . ?
C4S C3S H3S2 111.4 . . ?
C2S C3S H3S2 111.4 . . ?
H3S1 C3S H3S2 109.3 . . ?
O1S C4S C3S 104.9(5) . . ?
O1S C4S H4S1 110.8 . . ?
C3S C4S H4S1 110.8 . . ?
O1S C4S H4S2 110.8 . . ?
C3S C4S H4S2 110.8 . . ?
H4S1 C4S H4S2 108.8 . . ?
C3T C2T H2T1 111.5 . . ?
C3T C2T H2T2 111.5 . . ?
H2T1 C2T H2T2 109.3 . . ?
C2T C3T H3T1 111.1 . . ?
C2T C3T H3T2 111.1 . . ?
H3T1 C3T H3T2 109.1 . . ?
C8S O2S C5S 108.6(9) . . ?
O2S C5S C6S 109.0(10) . . ?
O2S C5S H5S1 109.9 . . ?
C6S C5S H5S1 109.9 . . ?
O2S C5S H5S2 109.9 . . ?
C6S C5S H5S2 109.9 . . ?
H5S1 C5S H5S2 108.3 . . ?
C5S C6S C7S 101.8(8) . . ?
C5S C6S H6S1 111.4 . . ?
C7S C6S H6S1 111.4 . . ?
C5S C6S H6S2 111.4 . . ?
C7S C6S H6S2 111.4 . . ?
H6S1 C6S H6S2 109.3 . . ?
C6S C7S C8S 103.1(8) . . ?
C6S C7S H7S1 111.2 . . ?
C8S C7S H7S1 111.2 . . ?
C6S C7S H7S2 111.2 . . ?
C8S C7S H7S2 111.2 . . ?
H7S1 C7S H7S2 109.1 . . ?
O2S C8S C7S 106.8(8) . . ?
O2S C8S H8S1 110.4 . . ?
C7S C8S H8S1 110.4 . . ?
O2S C8S H8S2 110.4 . . ?
C7S C8S H8S2 110.4 . . ?
H8S1 C8S H8S2 108.6 . . ?
C5T O2T C8T 110.9(8) . . ?
O2T C5T C6T 103.9(8) . . ?
O2T C5T H5T1 111.0 . . ?
C6T C5T H5T1 111.0 . . ?
O2T C5T H5T2 111.0 . . ?
C6T C5T H5T2 111.0 . . ?
H5T1 C5T H5T2 109.0 . . ?
C5T C6T C7T 103.0(9) . . ?
C5T C6T H6T1 111.2 . . ?
C7T C6T H6T1 111.2 . . ?
C5T C6T H6T2 111.2 . . ?
C7T C6T H6T2 111.2 . . ?
H6T1 C6T H6T2 109.1 . . ?
C6T C7T C8T 104.2(9) . . ?
C6T C7T H7T1 110.9 . . ?
C8T C7T H7T1 110.9 . . ?
C6T C7T H7T2 110.9 . . ?
C8T C7T H7T2 110.9 . . ?
H7T1 C7T H7T2 108.9 . . ?
O2T C8T C7T 102.8(9) . . ?
O2T C8T H8T1 111.2 . . ?
C7T C8T H8T1 111.2 . . ?
O2T C8T H8T2 111.2 . . ?
C7T C8T H8T2 111.2 . . ?
H8T1 C8T H8T2 109.1 . . ?

loop_
_geom_bond_atom_site_label_1
_geom_bond_atom_site_label_2
_geom_bond_distance
_geom_bond_site_symmetry_2
_geom_bond_publ_flag
U1 O5 1.775(2) . ?
U1 O6 1.779(2) . ?
U1 O3 2.315(2) . ?
U1 O2 2.324(2) . ?
U1 O1 2.373(2) . ?
U1 O4 2.403(2) . ?
U1 O7 2.504(2) . ?
P1 O1 1.524(3) . ?
P1 N1 1.590(3) . ?
P1 C1 1.804(4) . ?
P1 C7 1.807(4) . ?
P2 O2 1.516(2) . ?
P2 N1 1.591(3) . ?
P2 C13 1.800(4) . ?
P2 C19 1.810(4) . ?
P3 O3 1.512(3) . ?
P3 N2 1.594(3) . ?
P3 C31 1.803(4) . ?
P3 C25 1.804(4) . ?
P4 O4 1.515(3) . ?
P4 N2 1.589(3) . ?
P4 C43 1.804(4) . ?
P4 C37 1.813(4) . ?
O7 C52 1.448(4) . ?
O7 C49 1.453(4) . ?
C1 C2 1.383(5) . ?
C1 C6 1.387(5) . ?
C2 C3 1.394(5) . ?
C2 H2 0.9300 . ?
C3 C4 1.382(6) . ?
C3 H3 0.9300 . ?
C4 C5 1.385(6) . ?
C4 H4 0.9300 . ?
C5 C6 1.384(5) . ?
C5 H5 0.9300 . ?
C6 H6 0.9300 . ?
C7 C12 1.382(6) . ?
C7 C8 1.385(5) . ?
C8 C9 1.395(5) . ?
C8 H8 0.9300 . ?
C9 C10 1.370(6) . ?
C9 H9 0.9300 . ?
C10 C11 1.372(8) . ?
C10 H10 0.9300 . ?
C11 C12 1.379(7) . ?
C11 H11 0.9300 . ?
C12 H12 0.9300 . ?
C13 C14 1.395(5) . ?
C13 C18 1.401(5) . ?
C14 C15 1.381(5) . ?
C14 H14 0.9300 . ?
C15 C16 1.397(5) . ?
C15 H15 0.9300 . ?
C16 C17 1.380(5) . ?
C16 H16 0.9300 . ?
C17 C18 1.385(5) . ?
C17 H17 0.9300 . ?
C18 H18 0.9300 . ?
C19 C24 1.377(6) . ?
C19 C20 1.383(6) . ?
C20 C21 1.395(6) . ?
C20 H20 0.9300 . ?
C21 C22 1.367(7) . ?
C21 H21 0.9300 . ?
C22 C23 1.362(8) . ?
C22 H22 0.9300 . ?
C23 C24 1.395(6) . ?
C23 H23 0.9300 . ?
C24 H24 0.9300 . ?
C25 C26 1.395(5) . ?
C25 C30 1.395(5) . ?
C26 C27 1.390(5) . ?
C26 H26 0.9300 . ?
C27 C28 1.382(5) . ?
C27 H27 0.9300 . ?
C28 C29 1.393(5) . ?
C28 H28 0.9300 . ?
C29 C30 1.386(5) . ?
C29 H29 0.9300 . ?
C30 H30 0.9300 . ?
C31 C32 1.395(5) . ?
C31 C36 1.396(5) . ?
C32 C33 1.382(6) . ?
C32 H32 0.9300 . ?
C33 C34 1.374(6) . ?
C33 H33 0.9300 . ?
C34 C35 1.384(6) . ?
C34 H34 0.9300 . ?
C35 C36 1.384(6) . ?
C35 H35 0.9300 . ?
C36 H36 0.9300 . ?
C37 C38 1.390(5) . ?
C37 C42 1.397(5) . ?
C38 C39 1.389(5) . ?
C38 H38 0.9300 . ?
C39 C40 1.388(5) . ?
C39 H39 0.9300 . ?
C40 C41 1.381(5) . ?
C40 H40 0.9300 . ?
C41 C42 1.392(5) . ?
C41 H41 0.9300 . ?
C42 H42 0.9300 . ?
C43 C48 1.381(5) . ?
C43 C44 1.401(5) . ?
C44 C45 1.379(6) . ?
C44 H44 0.9300 . ?
C45 C46 1.388(6) . ?
C45 H45 0.9300 . ?
C46 C47 1.377(6) . ?
C46 H46 0.9300 . ?
C47 C48 1.392(6) . ?
C47 H47 0.9300 . ?
C48 H48 0.9300 . ?
C49 C50 1.510(5) . ?
C49 H49A 0.9700 . ?
C49 H49B 0.9700 . ?
C50 C51 1.533(5) . ?
C50 H50A 0.9700 . ?
C50 H50B 0.9700 . ?
C51 C52 1.532(5) . ?
C51 H51A 0.9700 . ?
C51 H51B 0.9700 . ?
C52 H52A 0.9700 . ?
C52 H52B 0.9700 . ?
U2 O13 1.777(2) . ?
U2 O12 1.787(2) . ?
U2 O11 2.348(2) . ?
U2 O8 2.350(2) . ?
U2 O10 2.354(2) . ?
U2 O9 2.382(2) . ?
U2 O14 2.516(2) . ?
P5 O8 1.520(2) . ?
P5 N3 1.589(3) . ?
P5 C53 1.808(3) . ?
P5 C59 1.812(4) . ?
P6 O9 1.523(2) . ?
P6 N3 1.595(3) . ?
P6 C71 1.801(4) . ?
P6 C65 1.808(4) . ?
P7 O10 1.519(2) . ?
P7 N4 1.587(3) . ?
P7 C77 1.806(4) . ?
P7 C83 1.808(4) . ?
P8 O11 1.520(2) . ?
P8 N4 1.598(3) . ?
P8 C95 1.806(4) . ?
P8 C89 1.806(3) . ?
O14 C104 1.449(4) . ?
O14 C101 1.457(4) . ?
C53 C54 1.381(5) . ?
C53 C58 1.387(5) . ?
C54 C55 1.385(5) . ?
C54 H54 0.9300 . ?
C55 C56 1.378(6) . ?
C55 H55 0.9300 . ?
C56 C57 1.377(6) . ?
C56 H56 0.9300 . ?
C57 C58 1.388(5) . ?
C57 H57 0.9300 . ?
C58 H58 0.9300 . ?
C59 C60 1.385(5) . ?
C59 C64 1.395(5) . ?
C60 C61 1.393(5) . ?
C60 H60 0.9300 . ?
C61 C62 1.382(5) . ?
C61 H61 0.9300 . ?
C62 C63 1.391(5) . ?
C62 H62 0.9300 . ?
C63 C64 1.382(5) . ?
C63 H63 0.9300 . ?
C64 H64 0.9300 . ?
C65 C70 1.387(5) . ?
C65 C66 1.397(5) . ?
C66 C67 1.394(5) . ?
C66 H66 0.9300 . ?
C67 C68 1.384(6) . ?
C67 H67 0.9300 . ?
C68 C69 1.387(6) . ?
C68 H68 0.9300 . ?
C69 C70 1.382(5) . ?
C69 H69 0.9300 . ?
C70 H70 0.9300 . ?
C71 C76 1.388(5) . ?
C71 C72 1.396(5) . ?
C72 C73 1.390(6) . ?
C72 H72 0.9300 . ?
C73 C74 1.376(6) . ?
C73 H73 0.9300 . ?
C74 C75 1.393(7) . ?
C74 H74 0.9300 . ?
C75 C76 1.387(6) . ?
C75 H75 0.9300 . ?
C76 H76 0.9300 . ?
C77 C78 1.384(5) . ?
C77 C82 1.386(5) . ?
C78 C79 1.390(5) . ?
C78 H78 0.9300 . ?
C79 C80 1.374(6) . ?
C79 H79 0.9300 . ?
C80 C81 1.379(6) . ?
C80 H80 0.9300 . ?
C81 C82 1.389(5) . ?
C81 H81 0.9300 . ?
C82 H82 0.9300 . ?
C83 C84 1.394(5) . ?
C83 C88 1.402(5) . ?
C84 C85 1.386(5) . ?
C84 H84 0.9300 . ?
C85 C86 1.388(6) . ?
C85 H85 0.9300 . ?
C86 C87 1.384(6) . ?
C86 H86 0.9300 . ?
C87 C88 1.385(5) . ?
C87 H87 0.9300 . ?
C88 H88 0.9300 . ?
C89 C94 1.389(5) . ?
C89 C90 1.392(5) . ?
C90 C91 1.390(5) . ?
C90 H90 0.9300 . ?
C91 C92 1.381(6) . ?
C91 H91 0.9300 . ?
C92 C93 1.374(6) . ?
C92 H92 0.9300 . ?
C93 C94 1.393(5) . ?
C93 H93 0.9300 . ?
C94 H94 0.9300 . ?
C95 C96 1.395(5) . ?
C95 C100 1.396(5) . ?
C96 C97 1.390(5) . ?
C96 H96 0.9300 . ?
C97 C98 1.388(5) . ?
C97 H97 0.9300 . ?
C98 C99 1.387(5) . ?
C98 H98 0.9300 . ?
C99 C100 1.383(5) . ?
C99 H99 0.9300 . ?
C100 H100 0.9300 . ?
C101 C102 1.502(5) . ?
C101 H10A 0.9700 . ?
C101 H10B 0.9700 . ?
C102 C103 1.505(6) . ?
C102 H10C 0.9700 . ?
C102 H10D 0.9700 . ?
C103 C104 1.531(5) . ?
C103 H10E 0.9700 . ?
C103 H10F 0.9700 . ?
C104 H10G 0.9700 . ?
C104 H10H 0.9700 . ?
O1S C1S 1.414(6) . ?
O1S C4S 1.413(7) . ?
C1S C2S 1.573(9) . ?
C1S H1S1 0.9700 . ?
C1S H1S2 0.9700 . ?
C2S C3S 1.499(11) . ?
C2S H2S1 0.9700 . ?
C2S H2S2 0.9700 . ?
C3S C4S 1.489(10) . ?
C3S H3S1 0.9700 . ?
C3S H3S2 0.9700 . ?
C4S H4S1 0.9700 . ?
C4S H4S2 0.9700 . ?
C2T C3T 1.56(2) . ?
C2T H2T1 0.9700 . ?
C2T H2T2 0.9700 . ?
C3T H3T1 0.9700 . ?
C3T H3T2 0.9700 . ?
O2S C8S 1.418(13) . ?
O2S C5S 1.424(14) . ?
C5S C6S 1.469(15) . ?
C5S H5S1 0.9700 . ?
C5S H5S2 0.9700 . ?
C6S C7S 1.525(12) . ?
C6S H6S1 0.9700 . ?
C6S H6S2 0.9700 . ?
C7S C8S 1.555(14) . ?
C7S H7S1 0.9700 . ?
C7S H7S2 0.9700 . ?
C8S H8S1 0.9700 . ?
C8S H8S2 0.9700 . ?
O2T C5T 1.449(12) . ?
O2T C8T 1.424(13) . ?
C5T C6T 1.474(13) . ?
C5T H5T1 0.9700 . ?
C5T H5T2 0.9700 . ?
C6T C7T 1.464(15) . ?
C6T H6T1 0.9700 . ?
C6T H6T2 0.9700 . ?
C7T C8T 1.579(16) . ?
C7T H7T1 0.9700 . ?
C7T H7T2 0.9700 . ?
C8T H8T1 0.9700 . ?
C8T H8T2 0.9700 . ?

loop_
_geom_torsion_atom_site_label_1
_geom_torsion_atom_site_label_2
_geom_torsion_atom_site_label_3
_geom_torsion_atom_site_label_4
_geom_torsion
_geom_torsion_site_symmetry_1
_geom_torsion_site_symmetry_2
_geom_torsion_site_symmetry_3
_geom_torsion_site_symmetry_4
_geom_torsion_publ_flag
N1 P1 O1 U1 37.6(3) . . . . ?
C1 P1 O1 U1 161.99(19) . . . . ?
C7 P1 O1 U1 -86.2(2) . . . . ?
O5 U1 O1 P1 61.4(2) . . . . ?
O6 U1 O1 P1 -121.7(2) . . . . ?
O3 U1 O1 P1 -25.8(3) . . . . ?
O2 U1 O1 P1 -29.6(2) . . . . ?
O4 U1 O1 P1 158.61(17) . . . . ?
O7 U1 O1 P1 143.7(2) . . . . ?
N1 P2 O2 U1 19.1(3) . . . . ?
C13 P2 O2 U1 -107.9(3) . . . . ?
C19 P2 O2 U1 140.8(2) . . . . ?
O5 U1 O2 P2 -90.6(3) . . . . ?
O6 U1 O2 P2 86.1(3) . . . . ?
O3 U1 O2 P2 -178.7(3) . . . . ?
O1 U1 O2 P2 -1.0(2) . . . . ?
O4 U1 O2 P2 170.12(19) . . . . ?
O7 U1 O2 P2 -12.8(4) . . . . ?
N2 P3 O3 U1 -34.4(3) . . . . ?
C31 P3 O3 U1 90.1(3) . . . . ?
C25 P3 O3 U1 -158.1(2) . . . . ?
O5 U1 O3 P3 124.8(3) . . . . ?
O6 U1 O3 P3 -54.1(3) . . . . ?
O2 U1 O3 P3 -143.6(3) . . . . ?
O1 U1 O3 P3 -147.5(2) . . . . ?
O4 U1 O3 P3 29.6(2) . . . . ?
O7 U1 O3 P3 48.6(3) . . . . ?
N2 P4 O4 U1 11.8(3) . . . . ?
C43 P4 O4 U1 135.7(2) . . . . ?
C37 P4 O4 U1 -112.5(2) . . . . ?
O5 U1 O4 P4 -103.1(2) . . . . ?
O6 U1 O4 P4 80.9(2) . . . . ?
O3 U1 O4 P4 -16.1(2) . . . . ?
O2 U1 O4 P4 -5.0(3) . . . . ?
O1 U1 O4 P4 161.35(18) . . . . ?
O7 U1 O4 P4 176.7(2) . . . . ?
O5 U1 O7 C52 -156.9(3) . . . . ?
O6 U1 O7 C52 24.7(3) . . . . ?
O3 U1 O7 C52 -78.6(3) . . . . ?
O2 U1 O7 C52 122.8(3) . . . . ?
O1 U1 O7 C52 110.9(3) . . . . ?
O4 U1 O7 C52 -59.0(3) . . . . ?
O5 U1 O7 C49 41.9(2) . . . . ?
O6 U1 O7 C49 -136.5(2) . . . . ?
O3 U1 O7 C49 120.3(2) . . . . ?
O2 U1 O7 C49 -38.3(3) . . . . ?
O1 U1 O7 C49 -50.2(2) . . . . ?
O4 U1 O7 C49 139.8(3) . . . . ?
O1 P1 N1 P2 -7.9(3) . . . . ?
C1 P1 N1 P2 -131.4(2) . . . . ?
C7 P1 N1 P2 115.6(2) . . . . ?
O2 P2 N1 P1 -15.5(3) . . . . ?
C13 P2 N1 P1 109.3(2) . . . . ?
C19 P2 N1 P1 -136.8(2) . . . . ?
O4 P4 N2 P3 -6.9(3) . . . . ?
C43 P4 N2 P3 -130.6(2) . . . . ?
C37 P4 N2 P3 118.0(2) . . . . ?
O3 P3 N2 P4 14.7(3) . . . . ?
C31 P3 N2 P4 -108.2(2) . . . . ?
C25 P3 N2 P4 136.4(2) . . . . ?
O1 P1 C1 C2 -3.0(3) . . . . ?
N1 P1 C1 C2 125.9(3) . . . . ?
C7 P1 C1 C2 -117.8(3) . . . . ?
O1 P1 C1 C6 175.6(3) . . . . ?
N1 P1 C1 C6 -55.5(3) . . . . ?
C7 P1 C1 C6 60.8(3) . . . . ?
C6 C1 C2 C3 -0.6(5) . . . . ?
P1 C1 C2 C3 178.0(3) . . . . ?
C1 C2 C3 C4 0.1(6) . . . . ?
C2 C3 C4 C5 0.7(6) . . . . ?
C3 C4 C5 C6 -0.9(6) . . . . ?
C4 C5 C6 C1 0.4(6) . . . . ?
C2 C1 C6 C5 0.4(6) . . . . ?
P1 C1 C6 C5 -178.2(3) . . . . ?
O1 P1 C7 C12 104.2(4) . . . . ?
N1 P1 C7 C12 -24.5(4) . . . . ?
C1 P1 C7 C12 -141.4(4) . . . . ?
O1 P1 C7 C8 -71.6(3) . . . . ?
N1 P1 C7 C8 159.7(3) . . . . ?
C1 P1 C7 C8 42.8(3) . . . . ?
C12 C7 C8 C9 -0.6(6) . . . . ?
P1 C7 C8 C9 175.2(3) . . . . ?
C7 C8 C9 C10 0.5(6) . . . . ?
C8 C9 C10 C11 0.1(9) . . . . ?
C9 C10 C11 C12 -0.5(11) . . . . ?
C10 C11 C12 C7 0.4(11) . . . . ?
C8 C7 C12 C11 0.2(8) . . . . ?
P1 C7 C12 C11 -175.6(5) . . . . ?
O2 P2 C13 C14 173.2(3) . . . . ?
N1 P2 C13 C14 43.1(3) . . . . ?
C19 P2 C13 C14 -73.3(3) . . . . ?
O2 P2 C13 C18 -10.1(3) . . . . ?
N1 P2 C13 C18 -140.3(3) . . . . ?
C19 P2 C13 C18 103.3(3) . . . . ?
C18 C13 C14 C15 -1.5(5) . . . . ?
P2 C13 C14 C15 175.2(3) . . . . ?
C13 C14 C15 C16 0.9(5) . . . . ?
C14 C15 C16 C17 0.4(5) . . . . ?
C15 C16 C17 C18 -1.1(6) . . . . ?
C16 C17 C18 C13 0.5(6) . . . . ?
C14 C13 C18 C17 0.8(5) . . . . ?
P2 C13 C18 C17 -175.9(3) . . . . ?
O2 P2 C19 C24 19.1(4) . . . . ?
N1 P2 C19 C24 146.4(3) . . . . ?
C13 P2 C19 C24 -94.6(3) . . . . ?
O2 P2 C19 C20 -163.8(3) . . . . ?
N1 P2 C19 C20 -36.5(4) . . . . ?
C13 P2 C19 C20 82.4(4) . . . . ?
C24 C19 C20 C21 0.4(6) . . . . ?
P2 C19 C20 C21 -176.7(3) . . . . ?
C19 C20 C21 C22 -0.1(7) . . . . ?
C20 C21 C22 C23 -0.4(7) . . . . ?
C21 C22 C23 C24 0.7(8) . . . . ?
C20 C19 C24 C23 -0.1(7) . . . . ?
P2 C19 C24 C23 177.0(4) . . . . ?
C22 C23 C24 C19 -0.4(8) . . . . ?
O3 P3 C25 C26 6.2(3) . . . . ?
N2 P3 C25 C26 -120.4(3) . . . . ?
C31 P3 C25 C26 120.3(3) . . . . ?
O3 P3 C25 C30 -172.4(3) . . . . ?
N2 P3 C25 C30 61.0(3) . . . . ?
C31 P3 C25 C30 -58.3(3) . . . . ?
C30 C25 C26 C27 -0.3(5) . . . . ?
P3 C25 C26 C27 -178.9(3) . . . . ?
C25 C26 C27 C28 -0.3(6) . . . . ?
C26 C27 C28 C29 0.5(6) . . . . ?
C27 C28 C29 C30 -0.1(5) . . . . ?
C28 C29 C30 C25 -0.5(5) . . . . ?
C26 C25 C30 C29 0.7(5) . . . . ?
P3 C25 C30 C29 179.3(3) . . . . ?
O3 P3 C31 C32 54.4(3) . . . . ?
N2 P3 C31 C32 -178.3(3) . . . . ?
C25 P3 C31 C32 -59.0(3) . . . . ?
O3 P3 C31 C36 -121.4(3) . . . . ?
N2 P3 C31 C36 5.9(4) . . . . ?
C25 P3 C31 C36 125.3(3) . . . . ?
C36 C31 C32 C33 0.4(5) . . . . ?
P3 C31 C32 C33 -175.5(3) . . . . ?
C31 C32 C33 C34 0.9(6) . . . . ?
C32 C33 C34 C35 -2.1(6) . . . . ?
C33 C34 C35 C36 2.1(6) . . . . ?
C34 C35 C36 C31 -0.8(6) . . . . ?
C32 C31 C36 C35 -0.4(6) . . . . ?
P3 C31 C36 C35 175.3(3) . . . . ?
O4 P4 C37 C38 162.1(3) . . . . ?
N2 P4 C37 C38 31.4(3) . . . . ?
C43 P4 C37 C38 -83.2(3) . . . . ?
O4 P4 C37 C42 -21.6(3) . . . . ?
N2 P4 C37 C42 -152.3(3) . . . . ?
C43 P4 C37 C42 93.1(3) . . . . ?
C42 C37 C38 C39 0.2(6) . . . . ?
P4 C37 C38 C39 176.7(3) . . . . ?
C37 C38 C39 C40 0.0(6) . . . . ?
C38 C39 C40 C41 -0.2(6) . . . . ?
C39 C40 C41 C42 0.3(6) . . . . ?
C40 C41 C42 C37 -0.1(6) . . . . ?
C38 C37 C42 C41 -0.1(5) . . . . ?
P4 C37 C42 C41 -176.5(3) . . . . ?
O4 P4 C43 C48 -156.6(3) . . . . ?
N2 P4 C43 C48 -26.3(4) . . . . ?
C37 P4 C43 C48 87.9(3) . . . . ?
O4 P4 C43 C44 24.9(3) . . . . ?
N2 P4 C43 C44 155.2(3) . . . . ?
C37 P4 C43 C44 -90.5(3) . . . . ?
C48 C43 C44 C45 0.3(6) . . . . ?
P4 C43 C44 C45 178.8(3) . . . . ?
C43 C44 C45 C46 1.0(6) . . . . ?
C44 C45 C46 C47 -1.9(6) . . . . ?
C45 C46 C47 C48 1.7(6) . . . . ?
C44 C43 C48 C47 -0.5(6) . . . . ?
P4 C43 C48 C47 -179.0(3) . . . . ?
C46 C47 C48 C43 -0.4(6) . . . . ?
C52 O7 C49 C50 -35.4(4) . . . . ?
U1 O7 C49 C50 128.8(2) . . . . ?
O7 C49 C50 C51 42.2(3) . . . . ?
C49 C50 C51 C52 -33.7(4) . . . . ?
C49 O7 C52 C51 13.7(4) . . . . ?
U1 O7 C52 C51 -149.6(2) . . . . ?
C50 C51 C52 O7 13.2(4) . . . . ?
N3 P5 O8 U2 -22.1(2) . . . . ?
C53 P5 O8 U2 100.39(19) . . . . ?
C59 P5 O8 U2 -146.93(17) . . . . ?
O13 U2 O8 P5 140.49(18) . . . . ?
O12 U2 O8 P5 -38.22(19) . . . . ?
O11 U2 O8 P5 -125.58(19) . . . . ?
O10 U2 O8 P5 -135.21(17) . . . . ?
O9 U2 O8 P5 48.38(17) . . . . ?
O14 U2 O8 P5 50.5(2) . . . . ?
N3 P6 O9 U2 28.4(2) . . . . ?
C71 P6 O9 U2 -93.5(2) . . . . ?
C65 P6 O9 U2 153.02(16) . . . . ?
O13 U2 O9 P6 -139.75(18) . . . . ?
O12 U2 O9 P6 42.50(18) . . . . ?
O11 U2 O9 P6 -40.7(3) . . . . ?
O8 U2 O9 P6 -51.35(16) . . . . ?
O10 U2 O9 P6 131.63(16) . . . . ?
O14 U2 O9 P6 129.97(19) . . . . ?
N4 P7 O10 U2 3.3(3) . . . . ?
C77 P7 O10 U2 -116.6(2) . . . . ?
C83 P7 O10 U2 130.3(2) . . . . ?
O13 U2 O10 P7 64.5(2) . . . . ?
O12 U2 O10 P7 -117.7(2) . . . . ?
O11 U2 O10 P7 -29.8(2) . . . . ?
O8 U2 O10 P7 -20.2(3) . . . . ?
O9 U2 O10 P7 154.57(17) . . . . ?
O14 U2 O10 P7 156.2(2) . . . . ?
N4 P8 O11 U2 -26.0(3) . . . . ?
C95 P8 O11 U2 96.5(2) . . . . ?
C89 P8 O11 U2 -148.10(18) . . . . ?
O13 U2 O11 P8 -45.0(2) . . . . ?
O12 U2 O11 P8 133.5(2) . . . . ?
O8 U2 O11 P8 -132.8(2) . . . . ?
O10 U2 O11 P8 41.72(18) . . . . ?
O9 U2 O11 P8 -143.52(16) . . . . ?
O14 U2 O11 P8 50.9(3) . . . . ?
O13 U2 O14 C104 -168.0(3) . . . . ?
O12 U2 O14 C104 12.2(3) . . . . ?
O11 U2 O14 C104 95.2(3) . . . . ?
O8 U2 O14 C104 -78.6(3) . . . . ?
O10 U2 O14 C104 104.7(3) . . . . ?
O9 U2 O14 C104 -76.4(3) . . . . ?
O13 U2 O14 C101 44.7(2) . . . . ?
O12 U2 O14 C101 -135.2(2) . . . . ?
O11 U2 O14 C101 -52.1(3) . . . . ?
O8 U2 O14 C101 134.0(2) . . . . ?
O10 U2 O14 C101 -42.6(2) . . . . ?
O9 U2 O14 C101 136.2(3) . . . . ?
O8 P5 N3 P6 -28.6(3) . . . . ?
C53 P5 N3 P6 -150.9(2) . . . . ?
C59 P5 N3 P6 94.7(2) . . . . ?
O9 P6 N3 P5 25.0(3) . . . . ?
C71 P6 N3 P5 147.8(2) . . . . ?
C65 P6 N3 P5 -97.5(2) . . . . ?
O10 P7 N4 P8 33.1(3) . . . . ?
C77 P7 N4 P8 155.2(2) . . . . ?
C83 P7 N4 P8 -89.2(2) . . . . ?
O11 P8 N4 P7 -23.1(3) . . . . ?
C95 P8 N4 P7 -144.8(2) . . . . ?
C89 P8 N4 P7 99.6(2) . . . . ?
O8 P5 C53 C54 -143.9(3) . . . . ?
N3 P5 C53 C54 -16.5(3) . . . . ?
C59 P5 C53 C54 101.5(3) . . . . ?
O8 P5 C53 C58 37.7(3) . . . . ?
N3 P5 C53 C58 165.0(3) . . . . ?
C59 P5 C53 C58 -76.9(3) . . . . ?
C58 C53 C54 C55 1.8(6) . . . . ?
P5 C53 C54 C55 -176.6(3) . . . . ?
C53 C54 C55 C56 -0.6(6) . . . . ?
C54 C55 C56 C57 -0.7(6) . . . . ?
C55 C56 C57 C58 0.6(6) . . . . ?
C54 C53 C58 C57 -1.9(6) . . . . ?
P5 C53 C58 C57 176.6(3) . . . . ?
C56 C57 C58 C53 0.6(6) . . . . ?
O8 P5 C59 C60 150.2(3) . . . . ?
N3 P5 C59 C60 21.8(3) . . . . ?
C53 P5 C59 C60 -94.9(3) . . . . ?
O8 P5 C59 C64 -31.1(3) . . . . ?
N3 P5 C59 C64 -159.5(3) . . . . ?
C53 P5 C59 C64 83.8(3) . . . . ?
C64 C59 C60 C61 0.3(5) . . . . ?
P5 C59 C60 C61 179.0(3) . . . . ?
C59 C60 C61 C62 -0.4(5) . . . . ?
C60 C61 C62 C63 0.0(5) . . . . ?
C61 C62 C63 C64 0.5(5) . . . . ?
C62 C63 C64 C59 -0.6(5) . . . . ?
C60 C59 C64 C63 0.3(5) . . . . ?
P5 C59 C64 C63 -178.5(3) . . . . ?
O9 P6 C65 C70 -166.6(3) . . . . ?
N3 P6 C65 C70 -38.7(3) . . . . ?
C71 P6 C65 C70 77.2(3) . . . . ?
O9 P6 C65 C66 12.5(3) . . . . ?
N3 P6 C65 C66 140.5(3) . . . . ?
C71 P6 C65 C66 -103.6(3) . . . . ?
C70 C65 C66 C67 0.1(5) . . . . ?
P6 C65 C66 C67 -179.1(3) . . . . ?
C65 C66 C67 C68 0.3(6) . . . . ?
C66 C67 C68 C69 0.0(6) . . . . ?
C67 C68 C69 C70 -0.6(6) . . . . ?
C68 C69 C70 C65 1.0(6) . . . . ?
C66 C65 C70 C69 -0.7(6) . . . . ?
P6 C65 C70 C69 178.4(3) . . . . ?
O9 P6 C71 C76 -81.9(3) . . . . ?
N3 P6 C71 C76 150.9(3) . . . . ?
C65 P6 C71 C76 32.6(3) . . . . ?
O9 P6 C71 C72 91.7(3) . . . . ?
N3 P6 C71 C72 -35.5(3) . . . . ?
C65 P6 C71 C72 -153.8(3) . . . . ?
C76 C71 C72 C73 0.7(6) . . . . ?
P6 C71 C72 C73 -173.0(3) . . . . ?
C71 C72 C73 C74 -0.9(7) . . . . ?
C72 C73 C74 C75 0.1(7) . . . . ?
C73 C74 C75 C76 0.9(7) . . . . ?
C74 C75 C76 C71 -1.1(6) . . . . ?
C72 C71 C76 C75 0.3(6) . . . . ?
P6 C71 C76 C75 174.0(3) . . . . ?
O10 P7 C77 C78 -71.5(3) . . . . ?
N4 P7 C77 C78 162.5(3) . . . . ?
C83 P7 C77 C78 41.3(3) . . . . ?
O10 P7 C77 C82 105.2(3) . . . . ?
N4 P7 C77 C82 -20.8(3) . . . . ?
C83 P7 C77 C82 -142.0(3) . . . . ?
C82 C77 C78 C79 0.7(5) . . . . ?
P7 C77 C78 C79 177.4(3) . . . . ?
C77 C78 C79 C80 -0.7(6) . . . . ?
C78 C79 C80 C81 0.3(6) . . . . ?
C79 C80 C81 C82 0.2(6) . . . . ?
C78 C77 C82 C81 -0.1(5) . . . . ?
P7 C77 C82 C81 -176.9(3) . . . . ?
C80 C81 C82 C77 -0.3(6) . . . . ?
O10 P7 C83 C84 -176.5(3) . . . . ?
N4 P7 C83 C84 -48.3(3) . . . . ?
C77 P7 C83 C84 67.3(3) . . . . ?
O10 P7 C83 C88 5.6(3) . . . . ?
N4 P7 C83 C88 133.7(3) . . . . ?
C77 P7 C83 C88 -110.6(3) . . . . ?
C88 C83 C84 C85 0.3(6) . . . . ?
P7 C83 C84 C85 -177.7(3) . . . . ?
C83 C84 C85 C86 0.0(6) . . . . ?
C84 C85 C86 C87 -0.6(6) . . . . ?
C85 C86 C87 C88 0.9(6) . . . . ?
C86 C87 C88 C83 -0.6(5) . . . . ?
C84 C83 C88 C87 0.0(5) . . . . ?
P7 C83 C88 C87 178.0(3) . . . . ?
O11 P8 C89 C94 147.3(3) . . . . ?
N4 P8 C89 C94 20.0(3) . . . . ?
C95 P8 C89 C94 -97.0(3) . . . . ?
O11 P8 C89 C90 -30.4(3) . . . . ?
N4 P8 C89 C90 -157.8(3) . . . . ?
C95 P8 C89 C90 85.3(3) . . . . ?
C94 C89 C90 C91 -1.3(5) . . . . ?
P8 C89 C90 C91 176.4(3) . . . . ?
C89 C90 C91 C92 1.2(6) . . . . ?
C90 C91 C92 C93 -0.5(6) . . . . ?
C91 C92 C93 C94 -0.1(6) . . . . ?
C90 C89 C94 C93 0.7(6) . . . . ?
P8 C89 C94 C93 -177.1(3) . . . . ?
C92 C93 C94 C89 0.0(6) . . . . ?
O11 P8 C95 C96 -10.0(3) . . . . ?
N4 P8 C95 C96 117.2(3) . . . . ?
C89 P8 C95 C96 -126.7(3) . . . . ?
O11 P8 C95 C100 168.9(3) . . . . ?
N4 P8 C95 C100 -63.9(3) . . . . ?
C89 P8 C95 C100 52.2(3) . . . . ?
C100 C95 C96 C97 1.4(5) . . . . ?
P8 C95 C96 C97 -179.7(3) . . . . ?
C95 C96 C97 C98 -1.7(5) . . . . ?
C96 C97 C98 C99 0.8(6) . . . . ?
C97 C98 C99 C100 0.3(6) . . . . ?
C98 C99 C100 C95 -0.5(6) . . . . ?
C96 C95 C100 C99 -0.3(5) . . . . ?
P8 C95 C100 C99 -179.2(3) . . . . ?
C104 O14 C101 C102 -26.6(4) . . . . ?
U2 O14 C101 C102 123.9(2) . . . . ?
O14 C101 C102 C103 40.0(3) . . . . ?
C101 C102 C103 C104 -38.2(4) . . . . ?
C101 O14 C104 C103 2.0(4) . . . . ?
U2 O14 C104 C103 -150.1(2) . . . . ?
C102 C103 C104 O14 23.1(4) . . . . ?
C4S O1S C1S C2S -26.5(6) . . . . ?
O1S C1S C2S C3S 1.1(8) . . . . ?
C1S C2S C3S C4S 22.8(8) . . . . ?
C1S O1S C4S C3S 42.7(7) . . . . ?
C2S C3S C4S O1S -40.1(7) . . . . ?
C8S O2S C5S C6S 22.0(13) . . . . ?
O2S C5S C6S C7S -32.7(12) . . . . ?
C5S C6S C7S C8S 29.9(11) . . . . ?
C5S O2S C8S C7S -1.3(11) . . . . ?
C6S C7S C8S O2S -18.4(10) . . . . ?
C8T O2T C5T C6T 27.1(11) . . . . ?
O2T C5T C6T C7T -38.8(10) . . . . ?
C5T C6T C7T C8T 35.8(11) . . . . ?
C5T O2T C8T C7T -4.6(12) . . . . ?
C6T C7T C8T O2T -19.7(12) . . . . ?
